data_7150087
loop_
_publ_author_name
'Jeon, Young Jin'
'Kim, Soo-Young'
'Ko, Young Ho'
'Sakamoto, Shigeru'
'Yamaguchi, Kentaro'
'Kim, Kimoon'

_publ_section_title
;
 Novel molecular drug carrier: encapsulation of oxaliplatin in
 cucurbit[7]uril and its effects on stability and reactivity of the
 drug.
;
_journal_issue 11
_journal_name_full 'Organic &amp; biomolecular chemistry'
_journal_page_first 2122
_journal_page_last 2125
_journal_paper_doi 10.1039/b504487a
_journal_volume 3
_journal_year 2005
_chemical_formula_sum 'C50 H82 N30 O31 Pt'
_chemical_formula_weight 1794.55
_chemical_name_systematic
;
?
;
_space_group_IT_number 19
_symmetry_cell_setting orthorhombic
_symmetry_space_group_name_Hall 'P 2ac 2ab'
_symmetry_space_group_name_H-M 'P 21 21 21'
_atom_sites_solution_hydrogens geom
_atom_sites_solution_primary direct
_atom_sites_solution_secondary difmap
_audit_creation_method SHELXL-97
_cell_angle_alpha 90.00
_cell_angle_beta 90.00
_cell_angle_gamma 90.00
_cell_formula_units_Z 12
_cell_length_a 23.6543(5)
_cell_length_b 30.23670(10)
_cell_length_c 31.2827(6)
_cell_measurement_reflns_used 7138
_cell_measurement_temperature 223(2)
_cell_volume 22374.3(6)
_computing_cell_refinement SAINT
_computing_data_collection SMART
_computing_data_reduction SAINT
_computing_molecular_graphics XP
_computing_publication_material XCIF
_computing_structure_refinement 'SHELXL-97 (Sheldrick, 1997)'
_computing_structure_solution 'SHELXS-97 (Sheldrick, 1990)'
_diffrn_ambient_temperature 223(2)
_diffrn_measured_fraction_theta_full 0.993
_diffrn_measured_fraction_theta_max 0.993
_diffrn_measurement_device_type 'SMART CCD'
_diffrn_measurement_method 'omega scan'
_diffrn_radiation_monochromator graphite
_diffrn_radiation_source 'fine-focus sealed tube'
_diffrn_radiation_type MoK\a
_diffrn_radiation_wavelength 0.71073
_diffrn_reflns_av_R_equivalents 0.0993
_diffrn_reflns_av_sigmaI/netI 0.1595
_diffrn_reflns_limit_h_max 20
_diffrn_reflns_limit_h_min -27
_diffrn_reflns_limit_k_max 24
_diffrn_reflns_limit_k_min -34
_diffrn_reflns_limit_l_max 35
_diffrn_reflns_limit_l_min -35
_diffrn_reflns_number 89939
_diffrn_reflns_theta_full 24.11
_diffrn_reflns_theta_max 24.11
_diffrn_reflns_theta_min 1.84
_diffrn_standards_decay_% 0
_exptl_absorpt_coefficient_mu 1.986
_exptl_absorpt_correction_T_max 0.7550
_exptl_absorpt_correction_T_min 0.6366
_exptl_absorpt_correction_type SADABS
_exptl_crystal_colour colorless
_exptl_crystal_density_diffrn 1.598
_exptl_crystal_density_method 'not measured'
_exptl_crystal_description plate
_exptl_crystal_F_000 11016
_exptl_crystal_size_max 0.25
_exptl_crystal_size_mid 0.25
_exptl_crystal_size_min 0.15
_refine_diff_density_max 1.037
_refine_diff_density_min -0.673
_refine_diff_density_rms 0.123
_refine_ls_abs_structure_details 'Flack H D (1983), Acta Cryst. A39, 876-881'
_refine_ls_abs_structure_Flack -0.009(7)
_refine_ls_extinction_method none
_refine_ls_goodness_of_fit_ref 1.040
_refine_ls_hydrogen_treatment mixed
_refine_ls_matrix_type fullcycle
_refine_ls_number_parameters 3015
_refine_ls_number_reflns 35014
_refine_ls_number_restraints 287
_refine_ls_restrained_S_all 1.043
_refine_ls_R_factor_all 0.1643
_refine_ls_R_factor_gt 0.0827
_refine_ls_shift/su_max 0.000
_refine_ls_shift/su_mean 0.000
_refine_ls_structure_factor_coef Fsqd
_refine_ls_weighting_details 'calc w=1/[\s^2^(Fo^2^)+(0.1009P)^2^+0.0000P] where P=(Fo^2^+2Fc^2^)/3'
_refine_ls_weighting_scheme calc
_refine_ls_wR_factor_gt 0.1744
_refine_ls_wR_factor_ref 0.2162
_reflns_number_gt 19231
_reflns_number_total 35014
_reflns_threshold_expression >2sigma(I)
_cod_data_source_file b504487a.txt
_cod_data_source_block xc686
_cod_original_sg_symbol_H-M P2(1)2(1)2(1)
_cod_database_code 7150087

loop_
_symmetry_equiv_pos_as_xyz
'x, y, z'
'-x+1/2, -y, z+1/2'
'-x, y+1/2, -z+1/2'
'x+1/2, -y+1/2, -z'

loop_
_atom_site_label
_atom_site_type_symbol
_atom_site_fract_x
_atom_site_fract_y
_atom_site_fract_z
_atom_site_U_iso_or_equiv
_atom_site_adp_type
_atom_site_occupancy
_atom_site_symmetry_multiplicity
_atom_site_calc_flag
_atom_site_refinement_flags
_atom_site_disorder_assembly
_atom_site_disorder_group
Pt1 Pt 0.88675(3) 0.15057(2) 0.032639(18) 0.04771(17) Uani 1 1 d . . .
O1A O 0.8771(5) 0.2128(3) 0.0123(3) 0.057(3) Uani 1 1 d . . .
O2A O 0.8043(4) 0.1438(3) 0.0173(3) 0.052(3) Uani 1 1 d . . .
O3A O 0.8133(5) 0.2505(4) -0.0282(4) 0.073(3) Uani 1 1 d . . .
O4A O 0.7377(4) 0.1805(3) -0.0203(3) 0.063(3) Uani 1 1 d . . .
N1A N 0.9705(5) 0.1545(4) 0.0446(4) 0.061(4) Uani 1 1 d . . .
H1A1 H 0.9894 0.1577 0.0194 0.073 Uiso 1 1 calc R . .
H1A2 H 0.9775 0.1789 0.0607 0.073 Uiso 1 1 calc R . .
N2A N 0.8979(5) 0.0872(4) 0.0524(4) 0.054(3) Uani 1 1 d . . .
H2A1 H 0.8869 0.0844 0.0801 0.065 Uiso 1 1 calc R . .
H2A2 H 0.8765 0.0686 0.0362 0.065 Uiso 1 1 calc R . .
C1A C 0.9925(7) 0.1148(5) 0.0673(5) 0.055(4) Uani 1 1 d . . .
H1AA H 0.9820 0.1177 0.0978 0.065 Uiso 1 1 calc R . .
C2A C 1.0532(7) 0.1068(5) 0.0651(6) 0.068(5) Uani 1 1 d . . .
H2AA H 1.0733 0.1320 0.0777 0.081 Uiso 1 1 calc R . .
H2AB H 1.0648 0.1044 0.0351 0.081 Uiso 1 1 calc R . .
C3A C 1.0699(8) 0.0645(7) 0.0889(7) 0.101(7) Uani 1 1 d . . .
H3AA H 1.1105 0.0593 0.0853 0.122 Uiso 1 1 calc R . .
H3AB H 1.0623 0.0682 0.1195 0.122 Uiso 1 1 calc R . .
C4A C 1.0379(8) 0.0258(6) 0.0726(7) 0.093(7) Uani 1 1 d . . .
H4AA H 1.0470 0.0000 0.0902 0.112 Uiso 1 1 calc R . .
H4AB H 1.0501 0.0195 0.0433 0.112 Uiso 1 1 calc R . .
C5A C 0.9735(7) 0.0330(5) 0.0730(6) 0.067(5) Uani 1 1 d . . .
H5AA H 0.9602 0.0354 0.1025 0.081 Uiso 1 1 calc R . .
H5AB H 0.9547 0.0075 0.0597 0.081 Uiso 1 1 calc R . .
C6A C 0.9580(7) 0.0756(5) 0.0482(5) 0.062(5) Uani 1 1 d . . .
H6AA H 0.9676 0.0719 0.0177 0.075 Uiso 1 1 calc R . .
C7A C 0.8286(9) 0.2178(6) -0.0072(5) 0.064(5) Uani 1 1 d . . .
C8A C 0.7852(8) 0.1790(6) -0.0039(5) 0.061(5) Uani 1 1 d . . .
Pt2 Pt 0.69065(3) 0.23289(2) 0.35374(2) 0.0580(2) Uani 1 1 d . . .
O1B O 0.6547(5) 0.1892(4) 0.3943(4) 0.075(3) Uani 1 1 d . . .
O2B O 0.7323(5) 0.2527(4) 0.4067(3) 0.070(3) Uani 1 1 d . . .
O3B O 0.6361(7) 0.1879(6) 0.4658(5) 0.136(6) Uani 1 1 d . . .
O4B O 0.7231(8) 0.2464(6) 0.4780(4) 0.144(7) Uani 1 1 d . . .
N1B N 0.6477(6) 0.2160(5) 0.3022(5) 0.090(5) Uani 1 1 d . . .
H1B1 H 0.6629 0.1911 0.2906 0.108 Uiso 1 1 calc R . .
H1B2 H 0.6112 0.2100 0.3094 0.108 Uiso 1 1 calc R . .
N2B N 0.7235(6) 0.2795(4) 0.3141(4) 0.060(4) Uani 1 1 d . . .
H2B1 H 0.7105 0.3067 0.3217 0.072 Uiso 1 1 calc R . .
H2B2 H 0.7618 0.2796 0.3164 0.072 Uiso 1 1 calc R . .
C1B C 0.6494(7) 0.2539(6) 0.2693(6) 0.069(5) Uani 1 1 d . . .
H1BA H 0.6252 0.2781 0.2801 0.082 Uiso 1 1 calc R . .
C2B C 0.6292(8) 0.2419(7) 0.2265(6) 0.097(7) Uani 1 1 d . . .
H2BA H 0.5901 0.2314 0.2287 0.117 Uiso 1 1 calc R . .
H2BB H 0.6523 0.2174 0.2157 0.117 Uiso 1 1 calc R . .
C3B C 0.6315(9) 0.2798(7) 0.1946(7) 0.102(7) Uani 1 1 d . . .
H3BA H 0.6044 0.3028 0.2028 0.123 Uiso 1 1 calc R . .
H3BB H 0.6215 0.2691 0.1660 0.123 Uiso 1 1 calc R . .
C4B C 0.6934(10) 0.2995(6) 0.1941(6) 0.096(7) Uani 1 1 d . . .
H4BA H 0.6939 0.3268 0.1772 0.115 Uiso 1 1 calc R . .
H4BB H 0.7192 0.2783 0.1807 0.115 Uiso 1 1 calc R . .
C5B C 0.7138(7) 0.3096(7) 0.2412(5) 0.079(6) Uani 1 1 d . . .
H5BA H 0.7537 0.3184 0.2409 0.095 Uiso 1 1 calc R . .
H5BB H 0.6918 0.3341 0.2531 0.095 Uiso 1 1 calc R . .
C6B C 0.7066(7) 0.2696(6) 0.2682(5) 0.063(5) Uani 1 1 d . . .
H6BA H 0.7313 0.2458 0.2570 0.076 Uiso 1 1 calc R . .
C7B C 0.6632(9) 0.2034(7) 0.4341(7) 0.087(6) Uani 1 1 d . . .
C8B C 0.7110(9) 0.2374(7) 0.4420(7) 0.085(6) Uani 1 1 d . . .
Pt3 Pt 0.36952(11) 0.42625(10) 0.44094(6) 0.0521(9) Uani 0.545(8) 1 d PD A 1
O1C O 0.3881(10) 0.4174(6) 0.3796(6) 0.090(7) Uiso 0.545(8) 1 d PD A 1
O2C O 0.2940(10) 0.4180(5) 0.4175(7) 0.071(6) Uiso 0.545(8) 1 d PD A 1
O3C O 0.3437(12) 0.4001(7) 0.3203(9) 0.123(10) Uiso 0.545(8) 1 d PD A 1
O4C O 0.2449(9) 0.4023(6) 0.3607(7) 0.076(7) Uiso 0.545(8) 1 d PD A 1
N1C N 0.4442(9) 0.4348(7) 0.4621(7) 0.089(9) Uiso 0.545(8) 1 d PD A 1
H01 H 0.4626 0.4084 0.4627 0.107 Uiso 0.545(8) 1 calc PR A 1
H02 H 0.4634 0.4531 0.4442 0.107 Uiso 0.545(8) 1 calc PR A 1
N2C N 0.3566(10) 0.4281(9) 0.5015(7) 0.096(13) Uiso 0.545(8) 1 d PD A 1
H03 H 0.3319 0.4503 0.5071 0.115 Uiso 0.545(8) 1 calc PR A 1
H04 H 0.3399 0.4022 0.5094 0.115 Uiso 0.545(8) 1 calc PR A 1
C1C C 0.4440(11) 0.4540(14) 0.5054(8) 0.086(13) Uiso 0.545(8) 1 d PD A 1
H05 H 0.4319 0.4852 0.5025 0.104 Uiso 0.545(8) 1 calc PR A 1
C2C C 0.5045(13) 0.4544(18) 0.5253(11) 0.15(2) Uiso 0.545(8) 1 d PD A 1
H06 H 0.5197 0.4243 0.5272 0.185 Uiso 0.545(8) 1 calc PR A 1
H07 H 0.5303 0.4724 0.5081 0.185 Uiso 0.545(8) 1 calc PR A 1
C3C C 0.4968(16) 0.4747(16) 0.5708(11) 0.117(17) Uiso 0.545(8) 1 d PD A 1
H08 H 0.5332 0.4743 0.5858 0.141 Uiso 0.545(8) 1 calc PR A 1
H09 H 0.4849 0.5056 0.5681 0.141 Uiso 0.545(8) 1 calc PR A 1
C4C C 0.4584(13) 0.4526(13) 0.5943(8) 0.071(10) Uiso 0.545(8) 1 d PD A 1
H010 H 0.4507 0.4701 0.6200 0.085 Uiso 0.545(8) 1 calc PR A 1
H011 H 0.4757 0.4248 0.6036 0.085 Uiso 0.545(8) 1 calc PR A 1
C5C C 0.4019(14) 0.4416(15) 0.5736(8) 0.099(15) Uiso 0.545(8) 1 d PD A 1
H012 H 0.3864 0.4148 0.5869 0.118 Uiso 0.545(8) 1 calc PR A 1
H013 H 0.3752 0.4658 0.5788 0.118 Uiso 0.545(8) 1 calc PR A 1
C6C C 0.4074(10) 0.4346(14) 0.5280(7) 0.055(10) Uiso 0.545(8) 1 d PD A 1
H014 H 0.4230 0.4042 0.5278 0.066 Uiso 0.545(8) 1 calc PR A 1
C7C C 0.3370(15) 0.4078(7) 0.3562(12) 0.086(11) Uiso 0.545(8) 1 d PD A 1
C8C C 0.2873(15) 0.4092(7) 0.3820(11) 0.074(10) Uiso 0.545(8) 1 d PD A 1
Pt3' Pt 0.38277(19) 0.4520(4) 0.4356(2) 0.141(3) Uani 0.455(8) 1 d PD A 2
O1C' O 0.3999(13) 0.4726(10) 0.3766(8) 0.151(15) Uiso 0.455(8) 1 d PD A 2
O2C' O 0.3202(14) 0.4273(11) 0.4022(10) 0.33(5) Uiso 0.455(8) 1 d PD A 2
O3C' O 0.3504(18) 0.4982(12) 0.3244(12) 0.20(2) Uiso 0.455(8) 1 d PD A 2
O4C' O 0.2593(14) 0.4449(13) 0.3531(11) 0.173(17) Uiso 0.455(8) 1 d PD A 2
N1C' N 0.4494(9) 0.4745(9) 0.4608(7) 0.061(8) Uiso 0.455(8) 1 d PD A 2
H015 H 0.4788 0.4560 0.4552 0.073 Uiso 0.455(8) 1 calc PR A 2
H016 H 0.4576 0.5014 0.4494 0.073 Uiso 0.455(8) 1 calc PR A 2
N2C' N 0.3622(11) 0.4434(12) 0.4944(7) 0.100(17) Uiso 0.455(8) 1 d PD A 2
H017 H 0.3324 0.4613 0.5006 0.120 Uiso 0.455(8) 1 calc PR A 2
H018 H 0.3505 0.4149 0.4978 0.120 Uiso 0.455(8) 1 calc PR A 2
C1C' C 0.4423(11) 0.4787(14) 0.5068(7) 0.053(10) Uiso 0.455(8) 1 d PD A 2
H019 H 0.4236 0.5078 0.5099 0.063 Uiso 0.455(8) 1 calc PR A 2
C2C' C 0.4996(11) 0.4856(12) 0.5300(9) 0.047(9) Uiso 0.455(8) 1 d PD A 2
H020 H 0.5224 0.5081 0.5156 0.056 Uiso 0.455(8) 1 calc PR A 2
H021 H 0.5212 0.4579 0.5310 0.056 Uiso 0.455(8) 1 calc PR A 2
C3C' C 0.4831(17) 0.5010(16) 0.5760(11) 0.091(15) Uiso 0.455(8) 1 d PD A 2
H022 H 0.5170 0.5002 0.5939 0.109 Uiso 0.455(8) 1 calc PR A 2
H023 H 0.4705 0.5318 0.5744 0.109 Uiso 0.455(8) 1 calc PR A 2
C4C' C 0.4432(18) 0.4776(19) 0.5949(11) 0.12(2) Uiso 0.455(8) 1 d PD A 2
H024 H 0.4306 0.4943 0.6200 0.143 Uiso 0.455(8) 1 calc PR A 2
H025 H 0.4607 0.4503 0.6054 0.143 Uiso 0.455(8) 1 calc PR A 2
C5C' C 0.3904(15) 0.4646(16) 0.5694(9) 0.084(14) Uiso 0.455(8) 1 d PD A 2
H026 H 0.3715 0.4395 0.5832 0.101 Uiso 0.455(8) 1 calc PR A 2
H027 H 0.3639 0.4894 0.5684 0.101 Uiso 0.455(8) 1 calc PR A 2
C6C' C 0.4080(15) 0.4523(18) 0.5254(9) 0.14(3) Uiso 0.455(8) 1 d PD A 2
H028 H 0.4288 0.4240 0.5284 0.173 Uiso 0.455(8) 1 calc PR A 2
C7C' C 0.3466(18) 0.4755(12) 0.3530(12) 0.17(3) Uiso 0.455(8) 1 d PD A 2
C8C' C 0.3055(18) 0.4463(13) 0.3717(12) 0.19(3) Uiso 0.455(8) 1 d PD A 2
O101 O 0.8555(5) 0.0246(5) -0.0105(4) 0.078(4) Uani 1 1 d . . .
O102 O 0.8243(5) 0.0213(4) 0.1015(4) 0.079(4) Uani 1 1 d . . .
O103 O 0.8858(5) 0.0919(4) 0.1690(4) 0.097(4) Uani 1 1 d . . .
O104 O 0.9893(5) 0.1928(4) 0.1475(4) 0.082(4) Uani 1 1 d . . .
O105 O 1.0479(4) 0.2353(3) 0.0570(3) 0.058(3) Uani 1 1 d . . .
O106 O 1.0217(5) 0.1843(4) -0.0474(4) 0.072(3) Uani 1 1 d . . .
O107 O 0.9374(6) 0.0979(4) -0.0783(4) 0.086(4) Uani 1 1 d . . .
O108 O 1.0375(6) -0.1103(5) 0.0012(5) 0.115(5) Uani 1 1 d . . .
O109 O 1.0237(7) -0.1031(5) 0.1040(6) 0.125(6) Uani 1 1 d . . .
O110 O 1.0932(6) -0.0267(5) 0.1868(5) 0.105(5) Uani 1 1 d . . .
O111 O 1.1892(6) 0.0651(5) 0.1741(4) 0.099(5) Uani 1 1 d . . .
O112 O 1.2523(5) 0.1162(4) 0.0745(4) 0.083(4) Uani 1 1 d . . .
O113 O 1.2247(5) 0.0703(4) -0.0190(4) 0.072(4) Uani 1 1 d . . .
O114 O 1.1293(6) -0.0313(5) -0.0494(6) 0.101(5) Uani 1 1 d . . .
N101 N 0.9015(7) -0.0218(5) -0.0563(7) 0.088(5) Uani 1 1 d . . .
N102 N 0.8693(6) -0.0466(5) 0.0062(5) 0.071(4) Uani 1 1 d . . .
N103 N 0.8499(7) -0.0491(7) 0.0814(7) 0.100(6) Uani 1 1 d . . .
N104 N 0.8668(5) -0.0242(6) 0.1488(6) 0.083(5) Uani 1 1 d . . .
N105 N 0.9079(6) 0.0242(6) 0.1976(5) 0.082(6) Uani 1 1 d . . .
N106 N 0.9669(7) 0.0803(6) 0.2068(5) 0.081(5) Uani 1 1 d . . .
N107 N 1.0298(6) 0.1436(5) 0.1974(4) 0.072(4) Uani 1 1 d . . .
N108 N 1.0846(7) 0.1917(5) 0.1617(4) 0.066(4) Uani 1 1 d . . .
N109 N 1.1255(6) 0.2268(4) 0.0996(4) 0.062(4) Uani 1 1 d . . .
N110 N 1.1356(5) 0.2197(4) 0.0295(4) 0.047(3) Uani 1 1 d . . .
N111 N 1.1208(6) 0.1892(4) -0.0412(4) 0.051(3) Uani 1 1 d . . .
N112 N 1.0837(6) 0.1450(5) -0.0896(5) 0.073(4) Uani 1 1 d . . .
N113 N 1.0249(8) 0.0842(6) -0.1065(5) 0.075(4) Uani 1 1 d . . .
N114 N 0.9658(7) 0.0282(7) -0.0894(5) 0.096(6) Uani 1 1 d . . .
N115 N 0.9817(8) -0.0751(6) -0.0465(7) 0.100(6) Uani 1 1 d . . .
N116 N 0.9437(9) -0.1046(5) 0.0058(6) 0.091(5) Uani 1 1 d . . .
N117 N 0.9304(8) -0.1032(6) 0.0825(7) 0.097(6) Uani 1 1 d . . .
N118 N 0.9508(8) -0.0743(7) 0.1442(7) 0.109(7) Uani 1 1 d . . .
N119 N 0.9932(7) -0.0204(6) 0.1960(5) 0.081(5) Uani 1 1 d . . .
N120 N 1.0468(7) 0.0344(6) 0.2226(5) 0.074(5) Uani 1 1 d . . .
N121 N 1.1087(7) 0.0931(6) 0.2085(5) 0.078(5) Uani 1 1 d . . .
N122 N 1.1663(6) 0.1421(6) 0.1709(4) 0.081(5) Uani 1 1 d . . .
N123 N 1.2029(6) 0.1703(5) 0.1056(5) 0.068(4) Uani 1 1 d . . .
N124 N 1.2225(5) 0.1754(4) 0.0372(4) 0.049(3) Uani 1 1 d . . .
N125 N 1.2040(5) 0.1457(4) -0.0337(4) 0.057(3) Uani 1 1 d . . .
N126 N 1.1599(5) 0.0934(4) -0.0715(5) 0.058(4) Uani 1 1 d . . .
N127 N 1.1017(6) 0.0306(5) -0.0874(5) 0.072(4) Uani 1 1 d . . .
N128 N 1.0435(8) -0.0274(6) -0.0866(6) 0.092(5) Uani 1 1 d . . .
C101 C 0.8726(8) -0.0109(8) -0.0182(7) 0.067(5) Uani 1 1 d . . .
C102 C 0.8279(9) -0.0509(7) 0.0403(7) 0.090(6) Uani 1 1 d . . .
H10A H 0.7999 -0.0272 0.0372 0.108 Uiso 1 1 calc R . .
H10B H 0.8081 -0.0791 0.0368 0.108 Uiso 1 1 calc R . .
C103 C 0.8450(8) -0.0139(9) 0.1108(8) 0.091(7) Uani 1 1 d . . .
C104 C 0.8575(9) 0.0028(8) 0.1863(7) 0.096(7) Uani 1 1 d . . .
H10C H 0.8281 0.0248 0.1804 0.115 Uiso 1 1 calc R . .
H10D H 0.8446 -0.0157 0.2101 0.115 Uiso 1 1 calc R . .
C105 C 0.9159(8) 0.0652(9) 0.1878(5) 0.079(7) Uani 1 1 d . . .
C106 C 0.9775(7) 0.1281(6) 0.2163(5) 0.067(5) Uani 1 1 d . . .
H10E H 0.9460 0.1458 0.2053 0.081 Uiso 1 1 calc R . .
H10F H 0.9791 0.1323 0.2474 0.081 Uiso 1 1 calc R . .
C107 C 1.0304(9) 0.1782(6) 0.1667(5) 0.059(5) Uani 1 1 d . . .
C108 C 1.0989(7) 0.2341(5) 0.1401(5) 0.067(5) Uani 1 1 d . . .
H10G H 1.0644 0.2515 0.1359 0.081 Uiso 1 1 calc R . .
H10H H 1.1244 0.2513 0.1585 0.081 Uiso 1 1 calc R . .
C109 C 1.0979(7) 0.2276(4) 0.0613(5) 0.042(4) Uani 1 1 d . . .
C110 C 1.1236(7) 0.2277(5) -0.0159(4) 0.055(4) Uani 1 1 d . . .
H11A H 1.0875 0.2434 -0.0182 0.066 Uiso 1 1 calc R . .
H11B H 1.1530 0.2471 -0.0275 0.066 Uiso 1 1 calc R . .
C111 C 1.0705(8) 0.1742(6) -0.0571(5) 0.061(5) Uani 1 1 d . . .
C112 C 1.0423(10) 0.1290(6) -0.1162(5) 0.086(7) Uani 1 1 d . . .
H11C H 1.0561 0.1300 -0.1457 0.103 Uiso 1 1 calc R . .
H11D H 1.0092 0.1484 -0.1143 0.103 Uiso 1 1 calc R . .
C113 C 0.9735(12) 0.0732(7) -0.0906(5) 0.079(7) Uani 1 1 d . . .
C114 C 0.9114(9) 0.0082(7) -0.0888(6) 0.084(6) Uani 1 1 d . . .
H11E H 0.8831 0.0317 -0.0867 0.101 Uiso 1 1 calc R . .
H11F H 0.9056 -0.0068 -0.1162 0.101 Uiso 1 1 calc R . .
C115 C 0.9219(9) -0.0670(7) -0.0534(7) 0.083(6) Uani 1 1 d . . .
H11G H 0.9091 -0.0838 -0.0788 0.099 Uiso 1 1 calc R . .
C116 C 0.8965(8) -0.0860(6) -0.0150(6) 0.076(6) Uani 1 1 d . . .
H11H H 0.8681 -0.1089 -0.0223 0.092 Uiso 1 1 calc R . .
C117 C 0.8747(12) -0.0904(7) 0.1009(7) 0.111(8) Uani 1 1 d . . .
H11I H 0.8475 -0.1152 0.1015 0.133 Uiso 1 1 calc R . .
C118 C 0.8878(10) -0.0720(6) 0.1461(7) 0.094(6) Uani 1 1 d . . .
H11J H 0.8719 -0.0909 0.1690 0.112 Uiso 1 1 calc R . .
C119 C 0.9522(10) 0.0046(7) 0.2216(6) 0.088(6) Uani 1 1 d . . .
H11K H 0.9385 -0.0119 0.2469 0.105 Uiso 1 1 calc R . .
C120 C 0.9907(9) 0.0466(6) 0.2338(6) 0.082(6) Uani 1 1 d . . .
H12A H 0.9875 0.0543 0.2644 0.098 Uiso 1 1 calc R . .
C121 C 1.0851(8) 0.1370(8) 0.2169(5) 0.085(7) Uani 1 1 d . . .
H12B H 1.0842 0.1436 0.2479 0.102 Uiso 1 1 calc R . .
C122 C 1.1238(9) 0.1711(6) 0.1918(5) 0.081(6) Uani 1 1 d . . .
H12C H 1.1415 0.1930 0.2112 0.097 Uiso 1 1 calc R . .
C123 C 1.1842(8) 0.2169(6) 0.0935(5) 0.071(5) Uani 1 1 d . . .
H12D H 1.2083 0.2393 0.1076 0.085 Uiso 1 1 calc R . .
C124 C 1.1943(7) 0.2166(5) 0.0449(5) 0.057(5) Uani 1 1 d . . .
H12E H 1.2173 0.2422 0.0355 0.069 Uiso 1 1 calc R . .
C125 C 1.1688(7) 0.1712(5) -0.0610(5) 0.056(4) Uani 1 1 d . . .
H12F H 1.1906 0.1939 -0.0768 0.067 Uiso 1 1 calc R . .
C126 C 1.1446(8) 0.1346(6) -0.0916(5) 0.061(5) Uani 1 1 d . . .
H12G H 1.1598 0.1371 -0.1210 0.073 Uiso 1 1 calc R . .
C127 C 1.0591(9) 0.0440(7) -0.1166(6) 0.075(6) Uani 1 1 d . . .
H12H H 1.0738 0.0451 -0.1462 0.090 Uiso 1 1 calc R . .
C128 C 1.0147(11) 0.0065(10) -0.1113(9) 0.124(10) Uani 1 1 d . . .
H12I H 1.0032 -0.0053 -0.1396 0.149 Uiso 1 1 calc R . .
C129 C 0.9927(10) -0.0982(8) -0.0119(8) 0.083(6) Uani 1 1 d . . .
C130 C 0.9403(15) -0.1240(10) 0.0461(9) 0.173(16) Uani 1 1 d . . .
H13A H 0.9111 -0.1468 0.0438 0.208 Uiso 1 1 calc R . .
H13B H 0.9762 -0.1396 0.0502 0.208 Uiso 1 1 calc R . .
C131 C 0.9755(11) -0.0952(7) 0.1103(8) 0.086(6) Uani 1 1 d . . .
C132 C 0.9781(13) -0.0667(9) 0.1840(9) 0.145(11) Uani 1 1 d . . .
H13C H 1.0130 -0.0842 0.1842 0.174 Uiso 1 1 calc R . .
H13D H 0.9538 -0.0786 0.2065 0.174 Uiso 1 1 calc R . .
C133 C 1.0520(12) -0.0065(12) 0.2024(7) 0.114(9) Uani 1 1 d . . .
C134 C 1.0955(8) 0.0560(7) 0.2342(6) 0.083(6) Uani 1 1 d . . .
H13E H 1.1270 0.0351 0.2329 0.100 Uiso 1 1 calc R . .
H13F H 1.0918 0.0658 0.2639 0.100 Uiso 1 1 calc R . .
C135 C 1.1605(9) 0.0964(9) 0.1823(5) 0.084(7) Uani 1 1 d . . .
C136 C 1.2135(7) 0.1587(6) 0.1495(6) 0.074(5) Uani 1 1 d . . .
H13G H 1.2436 0.1364 0.1503 0.089 Uiso 1 1 calc R . .
H13H H 1.2272 0.1849 0.1647 0.089 Uiso 1 1 calc R . .
C137 C 1.2286(7) 0.1506(7) 0.0704(6) 0.063(5) Uani 1 1 d . . .
C138 C 1.2462(7) 0.1643(6) -0.0025(6) 0.066(5) Uani 1 1 d . . .
H13I H 1.2763 0.1425 0.0020 0.079 Uiso 1 1 calc R . .
H13J H 1.2635 0.1908 -0.0150 0.079 Uiso 1 1 calc R . .
C139 C 1.2002(6) 0.0987(7) -0.0388(6) 0.062(5) Uani 1 1 d . . .
C140 C 1.1581(8) 0.0487(6) -0.0893(6) 0.078(6) Uani 1 1 d . . .
H14A H 1.1709 0.0494 -0.1191 0.093 Uiso 1 1 calc R . .
H14B H 1.1839 0.0295 -0.0733 0.093 Uiso 1 1 calc R . .
C141 C 1.0985(12) -0.0135(7) -0.0732(7) 0.095(8) Uani 1 1 d . . .
C142 C 1.0249(9) -0.0709(7) -0.0781(9) 0.116(9) Uani 1 1 d . . .
H14C H 1.0576 -0.0885 -0.0689 0.139 Uiso 1 1 calc R . .
H14D H 1.0110 -0.0838 -0.1048 0.139 Uiso 1 1 calc R . .
O201 O 0.5337(5) 0.1613(5) 0.3043(4) 0.114(5) Uani 1 1 d . . .
O202 O 0.6581(5) 0.1209(4) 0.2559(3) 0.082(4) Uani 1 1 d . . .
O203 O 0.7935(6) 0.1679(4) 0.2488(3) 0.099(5) Uani 1 1 d . . .
O204 O 0.8552(5) 0.2788(4) 0.2839(3) 0.063(3) Uani 1 1 d . . .
O205 O 0.8007(4) 0.3608(3) 0.3404(3) 0.055(3) Uani 1 1 d . . .
O206 O 0.6570(8) 0.3446(6) 0.3634(5) 0.097(6) Uani 1 1 d . . .
O207 O 0.5357(8) 0.2607(7) 0.3503(5) 0.143(7) Uani 1 1 d . . .
O208 O 0.4802(5) 0.2606(5) 0.1393(4) 0.090(4) Uani 1 1 d . . .
O209 O 0.6041(5) 0.2063(4) 0.0856(3) 0.063(3) Uani 1 1 d . . .
O210 O 0.7498(4) 0.2425(3) 0.0690(3) 0.055(3) Uani 1 1 d . . .
O211 O 0.7896(5) 0.3431(3) 0.1091(3) 0.063(3) Uani 1 1 d . . .
O212 O 0.6963(7) 0.4246(5) 0.1791(4) 0.123(6) Uani 1 1 d . . .
O213 O 0.5523(8) 0.4529(7) 0.2186(6) 0.161(8) Uani 1 1 d . . .
O214 O 0.4644(8) 0.3702(7) 0.1995(6) 0.148(8) Uani 1 1 d . . .
N201 N 0.4610(8) 0.2012(7) 0.2720(5) 0.098(6) Uani 1 1 d . . .
N202 N 0.5070(8) 0.1521(8) 0.2342(5) 0.095(6) Uani 1 1 d . . .
N203 N 0.5897(7) 0.1182(5) 0.2020(4) 0.087(5) Uani 1 1 d . . .
N204 N 0.6812(7) 0.1168(4) 0.1836(4) 0.069(4) Uani 1 1 d . . .
N205 N 0.7731(6) 0.1471(5) 0.1790(4) 0.066(4) Uani 1 1 d . . .
N206 N 0.8392(6) 0.1990(4) 0.1890(4) 0.057(4) Uani 1 1 d . . .
N207 N 0.8701(5) 0.2723(5) 0.2103(4) 0.053(3) Uani 1 1 d . . .
N208 N 0.8758(5) 0.3373(5) 0.2387(4) 0.063(4) Uani 1 1 d . . .
N209 N 0.8304(7) 0.3974(5) 0.2797(4) 0.069(4) Uani 1 1 d . . .
N210 N 0.7529(7) 0.4214(5) 0.3117(4) 0.067(4) Uani 1 1 d . . .
N211 N 0.6547(8) 0.4167(7) 0.3376(5) 0.085(5) Uani 1 1 d . . .
N212 N 0.5703(10) 0.3822(9) 0.3435(5) 0.124(7) Uani 1 1 d . . .
N213 N 0.5029(11) 0.3285(9) 0.3311(6) 0.108(8) Uani 1 1 d . . .
N214 N 0.4534(10) 0.2639(11) 0.3126(6) 0.126(8) Uani 1 1 d . . .
N215 N 0.4446(7) 0.2416(9) 0.2054(6) 0.095(6) Uani 1 1 d . . .
N216 N 0.4880(7) 0.1909(8) 0.1701(5) 0.092(5) Uani 1 1 d . . .
N217 N 0.5696(7) 0.1553(5) 0.1351(4) 0.075(4) Uani 1 1 d . . .
N218 N 0.6597(7) 0.1493(5) 0.1132(4) 0.058(4) Uani 1 1 d . . .
N219 N 0.7541(5) 0.1786(4) 0.1096(4) 0.048(3) Uani 1 1 d . . .
N220 N 0.8224(6) 0.2286(5) 0.1168(4) 0.059(4) Uani 1 1 d . . .
N221 N 0.8599(5) 0.2998(5) 0.1384(4) 0.057(4) Uani 1 1 d . . .
N222 N 0.8317(6) 0.3615(5) 0.1730(4) 0.063(4) Uani 1 1 d . . .
N223 N 0.7834(7) 0.4148(5) 0.2131(4) 0.077(4) Uani 1 1 d . . .
N224 N 0.7138(8) 0.4524(6) 0.2479(5) 0.094(5) Uani 1 1 d . . .
N225 N 0.6213(12) 0.4582(7) 0.2744(6) 0.121(7) Uani 1 1 d . . .
N226 N 0.5293(10) 0.4301(7) 0.2877(6) 0.110(7) Uani 1 1 d . . .
N227 N 0.4558(9) 0.3728(9) 0.2761(7) 0.123(8) Uani 1 1 d . . .
N228 N 0.4367(8) 0.3089(10) 0.2449(6) 0.120(8) Uani 1 1 d . . .
C201 C 0.5020(10) 0.1696(11) 0.2720(7) 0.117(10) Uani 1 1 d . . .
C202 C 0.5415(10) 0.1140(10) 0.2285(6) 0.124(11) Uani 1 1 d . . .
H20A H 0.5542 0.1042 0.2568 0.148 Uiso 1 1 calc R . .
H20B H 0.5177 0.0904 0.2168 0.148 Uiso 1 1 calc R . .
C203 C 0.6440(9) 0.1189(5) 0.2178(6) 0.065(5) Uani 1 1 d . . .
C204 C 0.7409(8) 0.1081(7) 0.1892(6) 0.083(6) Uani 1 1 d . . .
H20C H 0.7483 0.0993 0.2188 0.099 Uiso 1 1 calc R . .
H20D H 0.7525 0.0837 0.1705 0.099 Uiso 1 1 calc R . .
C205 C 0.8003(9) 0.1711(6) 0.2098(5) 0.070(5) Uani 1 1 d . . .
C206 C 0.8785(8) 0.2248(7) 0.2115(5) 0.086(6) Uani 1 1 d . . .
H20E H 0.9162 0.2184 0.2002 0.104 Uiso 1 1 calc R . .
H20F H 0.8781 0.2154 0.2415 0.104 Uiso 1 1 calc R . .
C207 C 0.8656(6) 0.2924(6) 0.2489(5) 0.055(4) Uani 1 1 d . . .
C208 C 0.8817(7) 0.3720(5) 0.2713(4) 0.058(4) Uani 1 1 d . . .
H20G H 0.8941 0.3582 0.2981 0.069 Uiso 1 1 calc R . .
H20H H 0.9115 0.3925 0.2622 0.069 Uiso 1 1 calc R . .
C209 C 0.7949(8) 0.3905(7) 0.3138(5) 0.057(5) Uani 1 1 d . . .
C210 C 0.7133(9) 0.4267(6) 0.3459(5) 0.082(6) Uani 1 1 d . . .
H21A H 0.7155 0.4574 0.3558 0.098 Uiso 1 1 calc R . .
H21B H 0.7258 0.4080 0.3697 0.098 Uiso 1 1 calc R . .
C211 C 0.6321(11) 0.3745(12) 0.3512(6) 0.099(9) Uani 1 1 d . . .
C212 C 0.5306(10) 0.3539(10) 0.3628(6) 0.136(11) Uani 1 1 d . . .
H21C H 0.5028 0.3715 0.3787 0.163 Uiso 1 1 calc R . .
H21D H 0.5498 0.3343 0.3831 0.163 Uiso 1 1 calc R . .
C213 C 0.5003(12) 0.2868(16) 0.3340(8) 0.120(12) Uani 1 1 d . . .
C214 C 0.4398(10) 0.2187(10) 0.3091(7) 0.113(9) Uani 1 1 d . . .
H21E H 0.4555 0.2026 0.3336 0.135 Uiso 1 1 calc R . .
H21F H 0.3987 0.2150 0.3095 0.135 Uiso 1 1 calc R . .
C215 C 0.4348(10) 0.2036(11) 0.2292(8) 0.119(10) Uani 1 1 d . . .
H21G H 0.3938 0.1975 0.2310 0.142 Uiso 1 1 calc R . .
C216 C 0.4655(8) 0.1660(8) 0.2058(6) 0.096(8) Uani 1 1 d . . .
H21H H 0.4398 0.1419 0.1968 0.116 Uiso 1 1 calc R . .
C217 C 0.5873(8) 0.1152(6) 0.1553(4) 0.074(6) Uani 1 1 d . . .
H21I H 0.5655 0.0892 0.1454 0.088 Uiso 1 1 calc R . .
C218 C 0.6511(8) 0.1127(6) 0.1423(5) 0.067(5) Uani 1 1 d . . .
H21J H 0.6599 0.0841 0.1283 0.081 Uiso 1 1 calc R . .
C219 C 0.7933(6) 0.1554(5) 0.1376(4) 0.048(4) Uani 1 1 d . . .
H21K H 0.8083 0.1282 0.1240 0.057 Uiso 1 1 calc R . .
C220 C 0.8400(7) 0.1908(5) 0.1434(5) 0.062(5) Uani 1 1 d . . .
H22A H 0.8772 0.1794 0.1342 0.075 Uiso 1 1 calc R . .
C221 C 0.8907(8) 0.2990(6) 0.1764(4) 0.072(5) Uani 1 1 d . . .
H22B H 0.9312 0.2930 0.1708 0.086 Uiso 1 1 calc R . .
C222 C 0.8825(7) 0.3446(6) 0.1948(4) 0.065(5) Uani 1 1 d . . .
H22C H 0.9157 0.3636 0.1891 0.078 Uiso 1 1 calc R . .
C223 C 0.8101(9) 0.4326(6) 0.2524(5) 0.074(5) Uani 1 1 d . . .
H22D H 0.8398 0.4547 0.2460 0.089 Uiso 1 1 calc R . .
C224 C 0.7581(10) 0.4534(7) 0.2775(7) 0.095(7) Uani 1 1 d . . .
H22E H 0.7660 0.4836 0.2881 0.114 Uiso 1 1 calc R . .
C225 C 0.6166(11) 0.4522(8) 0.3217(6) 0.095(7) Uani 1 1 d . . .
H22F H 0.6203 0.4802 0.3379 0.114 Uiso 1 1 calc R . .
C226 C 0.5608(11) 0.4308(12) 0.3269(8) 0.135(12) Uani 1 1 d . . .
H22G H 0.5389 0.4474 0.3487 0.163 Uiso 1 1 calc R . .
C227 C 0.4488(13) 0.3396(12) 0.3119(9) 0.142(11) Uani 1 1 d . . .
H22H H 0.4226 0.3513 0.3339 0.170 Uiso 1 1 calc R . .
C228 C 0.4247(8) 0.3004(11) 0.2919(9) 0.112(9) Uani 1 1 d . . .
H22I H 0.3835 0.2989 0.2971 0.134 Uiso 1 1 calc R . .
C229 C 0.4730(8) 0.2346(10) 0.1695(7) 0.087(7) Uani 1 1 d . . .
C230 C 0.5102(8) 0.1693(6) 0.1312(5) 0.068(5) Uani 1 1 d . . .
H23A H 0.4869 0.1433 0.1248 0.082 Uiso 1 1 calc R . .
H23B H 0.5068 0.1898 0.1071 0.082 Uiso 1 1 calc R . .
C231 C 0.6140(9) 0.1744(7) 0.1098(5) 0.063(5) Uani 1 1 d . . .
C232 C 0.7072(7) 0.1555(6) 0.0879(4) 0.061(4) Uani 1 1 d . . .
H23C H 0.6964 0.1724 0.0626 0.073 Uiso 1 1 calc R . .
H23D H 0.7207 0.1265 0.0783 0.073 Uiso 1 1 calc R . .
C233 C 0.7722(7) 0.2193(5) 0.0971(4) 0.047(4) Uani 1 1 d . . .
C234 C 0.8597(7) 0.2655(6) 0.1068(5) 0.064(5) Uani 1 1 d . . .
H23E H 0.8983 0.2542 0.1035 0.077 Uiso 1 1 calc R . .
H23F H 0.8482 0.2782 0.0793 0.077 Uiso 1 1 calc R . .
C235 C 0.8248(8) 0.3336(6) 0.1367(4) 0.055(5) Uani 1 1 d . . .
C236 C 0.8134(7) 0.4055(6) 0.1749(4) 0.053(4) Uani 1 1 d . . .
H23G H 0.7889 0.4116 0.1503 0.063 Uiso 1 1 calc R . .
H23H H 0.8462 0.4251 0.1730 0.063 Uiso 1 1 calc R . .
C237 C 0.7296(11) 0.4315(8) 0.2110(6) 0.098(7) Uani 1 1 d . . .
C238 C 0.6635(11) 0.4791(8) 0.2532(8) 0.117(9) Uani 1 1 d . . .
H23I H 0.6735 0.5061 0.2689 0.140 Uiso 1 1 calc R . .
H23J H 0.6496 0.4880 0.2250 0.140 Uiso 1 1 calc R . .
C239 C 0.5653(14) 0.4465(9) 0.2595(9) 0.118(10) Uani 1 1 d . . .
C240 C 0.4689(11) 0.4180(10) 0.2806(8) 0.138(11) Uani 1 1 d . . .
H24A H 0.4468 0.4297 0.3045 0.166 Uiso 1 1 calc R . .
H24B H 0.4560 0.4333 0.2547 0.166 Uiso 1 1 calc R . .
C241 C 0.4526(10) 0.3536(12) 0.2361(10) 0.110(9) Uani 1 1 d . . .
C242 C 0.4143(8) 0.2806(9) 0.2107(7) 0.114(9) Uani 1 1 d . . .
H24C H 0.3749 0.2732 0.2172 0.137 Uiso 1 1 calc R . .
H24D H 0.4147 0.2971 0.1837 0.137 Uiso 1 1 calc R . .
O301 O 0.5710(5) 0.4923(4) 0.4167(3) 0.074(3) Uani 1 1 d . . .
O302 O 0.5354(9) 0.3846(6) 0.4539(5) 0.130(7) Uani 1 1 d . . .
O303 O 0.4172(8) 0.3247(5) 0.5016(5) 0.133(7) Uani 1 1 d . . .
O304 O 0.2787(6) 0.3589(4) 0.5438(4) 0.100(5) Uani 1 1 d . . .
O305 O 0.2493(6) 0.4666(4) 0.5386(4) 0.091(4) Uani 1 1 d . . .
O306 O 0.3342(6) 0.5596(5) 0.4941(4) 0.106(5) Uani 1 1 d . . .
O307 O 0.4729(6) 0.5788(5) 0.4372(4) 0.097(4) Uani 1 1 d . . .
O308 O 0.6621(6) 0.5060(4) 0.5989(4) 0.092(4) Uani 1 1 d . . .
O309 O 0.6630(6) 0.3891(5) 0.6198(4) 0.109(5) Uani 1 1 d . . .
O310 O 0.5377(6) 0.3411(7) 0.6711(5) 0.149(8) Uani 1 1 d . . .
O311 O 0.4081(8) 0.3989(6) 0.7072(5) 0.127(6) Uani 1 1 d . . .
O312 O 0.3546(7) 0.5186(4) 0.7056(4) 0.099(5) Uani 1 1 d . . .
O313 O 0.4179(5) 0.6144(4) 0.6680(4) 0.074(3) Uani 1 1 d . . .
O314 O 0.5557(5) 0.6000(4) 0.6201(3) 0.071(3) Uani 1 1 d . . .
N301 N 0.6179(6) 0.5377(5) 0.4616(4) 0.068(4) Uani 1 1 d . . .
N302 N 0.6427(6) 0.4697(5) 0.4625(4) 0.061(4) Uani 1 1 d . . .
N303 N 0.6253(9) 0.3926(6) 0.4783(5) 0.097(6) Uani 1 1 d . . .
N304 N 0.5746(12) 0.3371(6) 0.5045(5) 0.121(8) Uani 1 1 d . . .
N305 N 0.4942(10) 0.3033(6) 0.5397(5) 0.087(5) Uani 1 1 d . . .
N306 N 0.4139(8) 0.2970(6) 0.5727(5) 0.088(5) Uani 1 1 d . . .
N307 N 0.3257(8) 0.3247(5) 0.5996(5) 0.091(5) Uani 1 1 d . . .
N308 N 0.2654(6) 0.3786(5) 0.6152(5) 0.069(4) Uani 1 1 d . . .
N309 N 0.2318(6) 0.4551(5) 0.6093(5) 0.071(4) Uani 1 1 d . . .
N310 N 0.2506(6) 0.5252(5) 0.5889(5) 0.071(4) Uani 1 1 d . . .
N311 N 0.3029(7) 0.5853(5) 0.5586(5) 0.070(4) Uani 1 1 d . . .
N312 N 0.3778(7) 0.6188(5) 0.5293(4) 0.067(4) Uani 1 1 d . . .
N313 N 0.4723(9) 0.6241(6) 0.4985(4) 0.088(5) Uani 1 1 d . . .
N314 N 0.5531(7) 0.6001(5) 0.4741(4) 0.068(4) Uani 1 1 d . . .
N315 N 0.6488(6) 0.5435(6) 0.5363(5) 0.071(4) Uani 1 1 d . . .
N316 N 0.6851(7) 0.4746(6) 0.5328(5) 0.080(4) Uani 1 1 d . . .
N317 N 0.6795(7) 0.3959(6) 0.5470(5) 0.086(5) Uani 1 1 d . . .
N318 N 0.6266(7) 0.3389(6) 0.5710(5) 0.085(5) Uani 1 1 d . . .
N319 N 0.5432(8) 0.3055(6) 0.6046(6) 0.090(5) Uani 1 1 d . . .
N320 N 0.4631(7) 0.3086(6) 0.6381(5) 0.079(5) Uani 1 1 d . . .
N321 N 0.3791(7) 0.3419(7) 0.6652(5) 0.084(5) Uani 1 1 d . . .
N322 N 0.3202(8) 0.3970(5) 0.6771(5) 0.076(5) Uani 1 1 d . . .
N323 N 0.2893(7) 0.4705(6) 0.6737(5) 0.086(5) Uani 1 1 d . . .
N324 N 0.2868(7) 0.5466(5) 0.6576(4) 0.070(4) Uani 1 1 d . . .
N325 N 0.3345(7) 0.6068(5) 0.6295(5) 0.070(4) Uani 1 1 d . . .
N326 N 0.4112(6) 0.6393(4) 0.5986(4) 0.065(4) Uani 1 1 d . . .
N327 N 0.5021(6) 0.6392(4) 0.5694(4) 0.059(4) Uani 1 1 d . . .
N328 N 0.5827(7) 0.6029(5) 0.5490(4) 0.070(4) Uani 1 1 d . . .
C301 C 0.6066(7) 0.4987(7) 0.4441(5) 0.061(5) Uani 1 1 d . . .
C302 C 0.6461(10) 0.4250(7) 0.4469(5) 0.095(7) Uani 1 1 d . . .
H30A H 0.6856 0.4182 0.4399 0.115 Uiso 1 1 calc R . .
H30B H 0.6239 0.4225 0.4206 0.115 Uiso 1 1 calc R . .
C303 C 0.5719(12) 0.3739(8) 0.4775(8) 0.097(7) Uani 1 1 d . . .
C304 C 0.5325(13) 0.3014(9) 0.5021(8) 0.153(12) Uani 1 1 d . . .
H30C H 0.5517 0.2727 0.5014 0.183 Uiso 1 1 calc R . .
H30D H 0.5104 0.3045 0.4758 0.183 Uiso 1 1 calc R . .
C305 C 0.4390(15) 0.3099(7) 0.5353(8) 0.108(9) Uani 1 1 d . . .
C306 C 0.3550(12) 0.2916(7) 0.5753(7) 0.104(8) Uani 1 1 d . . .
H30E H 0.3470 0.2626 0.5880 0.125 Uiso 1 1 calc R . .
H30F H 0.3395 0.2914 0.5462 0.125 Uiso 1 1 calc R . .
C307 C 0.2877(8) 0.3536(6) 0.5806(6) 0.067(5) Uani 1 1 d . . .
C308 C 0.2172(8) 0.4084(6) 0.6082(6) 0.071(5) Uani 1 1 d . . .
H30G H 0.2002 0.4016 0.5804 0.085 Uiso 1 1 calc R . .
H30H H 0.1886 0.4026 0.6302 0.085 Uiso 1 1 calc R . .
C309 C 0.2468(9) 0.4807(8) 0.5746(7) 0.084(7) Uani 1 1 d . . .
C310 C 0.2520(9) 0.5610(6) 0.5618(6) 0.086(6) Uani 1 1 d . . .
H31A H 0.2222 0.5815 0.5708 0.103 Uiso 1 1 calc R . .
H31B H 0.2421 0.5506 0.5331 0.103 Uiso 1 1 calc R . .
C311 C 0.3374(11) 0.5846(8) 0.5243(7) 0.096(8) Uani 1 1 d . . .
C312 C 0.4100(11) 0.6332(8) 0.4949(6) 0.111(9) Uani 1 1 d . . .
H31C H 0.4045 0.6651 0.4917 0.134 Uiso 1 1 calc R . .
H31D H 0.3958 0.6189 0.4689 0.134 Uiso 1 1 calc R . .
C313 C 0.4967(10) 0.5980(7) 0.4656(6) 0.085(6) Uani 1 1 d . . .
C314 C 0.5935(9) 0.5814(6) 0.4476(5) 0.077(6) Uani 1 1 d . . .
H31E H 0.6247 0.6025 0.4446 0.093 Uiso 1 1 calc R . .
H31F H 0.5766 0.5774 0.4193 0.093 Uiso 1 1 calc R . .
C315 C 0.6634(7) 0.5373(7) 0.4925(5) 0.068(5) Uani 1 1 d . . .
H31F' H 0.6937 0.5581 0.4839 0.082 Uiso 1 1 calc R . .
C316 C 0.6837(8) 0.4885(6) 0.4877(5) 0.070(5) Uani 1 1 d . . .
H31G H 0.7215 0.4867 0.4742 0.084 Uiso 1 1 calc R . .
C317 C 0.6636(10) 0.3689(7) 0.5072(7) 0.095(7) Uani 1 1 d . . .
H31H H 0.6973 0.3574 0.4921 0.114 Uiso 1 1 calc R . .
C318 C 0.6262(11) 0.3312(7) 0.5252(7) 0.091(7) Uani 1 1 d . . .
H31I H 0.6426 0.3020 0.5183 0.109 Uiso 1 1 calc R . .
C319 C 0.5099(10) 0.2808(7) 0.5776(7) 0.092(7) Uani 1 1 d . . .
H31J H 0.5240 0.2504 0.5727 0.111 Uiso 1 1 calc R . .
C320 C 0.4528(8) 0.2828(8) 0.6030(8) 0.099(8) Uani 1 1 d . . .
H32A H 0.4426 0.2526 0.6125 0.118 Uiso 1 1 calc R . .
C321 C 0.3270(10) 0.3286(6) 0.6466(6) 0.088(7) Uani 1 1 d . . .
H32B H 0.3136 0.3008 0.6600 0.105 Uiso 1 1 calc R . .
C322 C 0.2852(10) 0.3667(6) 0.6562(5) 0.087(7) Uani 1 1 d . . .
H32C H 0.2539 0.3568 0.6749 0.105 Uiso 1 1 calc R . .
C323 C 0.2354(8) 0.4781(7) 0.6501(6) 0.081(6) Uani 1 1 d . . .
H32D H 0.2016 0.4733 0.6683 0.097 Uiso 1 1 calc R . .
C324 C 0.2404(8) 0.5280(6) 0.6331(6) 0.074(5) Uani 1 1 d . . .
H32E H 0.2049 0.5445 0.6388 0.088 Uiso 1 1 calc R . .
C325 C 0.3126(8) 0.6211(6) 0.5897(5) 0.066(5) Uani 1 1 d . . .
H32F H 0.2804 0.6419 0.5923 0.079 Uiso 1 1 calc R . .
C326 C 0.3676(7) 0.6427(6) 0.5678(5) 0.069(5) Uani 1 1 d . . .
H32G H 0.3603 0.6742 0.5611 0.082 Uiso 1 1 calc R . .
C327 C 0.5077(8) 0.6488(6) 0.5245(5) 0.065(5) Uani 1 1 d . . .
H32H H 0.5060 0.6808 0.5183 0.078 Uiso 1 1 calc R . .
C328 C 0.5645(9) 0.6275(6) 0.5108(5) 0.076(6) Uani 1 1 d . . .
H32I H 0.5924 0.6507 0.5035 0.091 Uiso 1 1 calc R . .
C329 C 0.6645(7) 0.5070(8) 0.5595(7) 0.078(6) Uani 1 1 d . . .
C330 C 0.7133(9) 0.4350(8) 0.5483(7) 0.102(7) Uani 1 1 d . . .
H33A H 0.7474 0.4301 0.5312 0.122 Uiso 1 1 calc R . .
H33B H 0.7252 0.4401 0.5779 0.122 Uiso 1 1 calc R . .
C331 C 0.6555(8) 0.3761(8) 0.5840(6) 0.075(6) Uani 1 1 d . . .
C332 C 0.6066(10) 0.3059(7) 0.6000(7) 0.101(7) Uani 1 1 d . . .
H33C H 0.6237 0.3110 0.6281 0.121 Uiso 1 1 calc R . .
H33D H 0.6191 0.2768 0.5899 0.121 Uiso 1 1 calc R . .
C333 C 0.5171(10) 0.3188(8) 0.6396(7) 0.100(8) Uani 1 1 d . . .
C334 C 0.4239(9) 0.3128(8) 0.6721(6) 0.094(7) Uani 1 1 d . . .
H33E H 0.4082 0.2834 0.6782 0.113 Uiso 1 1 calc R . .
H33F H 0.4444 0.3224 0.6977 0.113 Uiso 1 1 calc R . .
C335 C 0.3718(11) 0.3821(9) 0.6866(7) 0.089(7) Uani 1 1 d . . .
C336 C 0.2972(9) 0.4337(6) 0.7006(5) 0.081(6) Uani 1 1 d . . .
H33G H 0.2608 0.4252 0.7132 0.097 Uiso 1 1 calc R . .
H33H H 0.3229 0.4417 0.7239 0.097 Uiso 1 1 calc R . .
C337 C 0.3122(11) 0.5131(9) 0.6806(6) 0.098(8) Uani 1 1 d . . .
C338 C 0.3016(10) 0.5935(6) 0.6620(5) 0.084(6) Uani 1 1 d . . .
H33I H 0.2669 0.6113 0.6625 0.101 Uiso 1 1 calc R . .
H33J H 0.3215 0.5982 0.6891 0.101 Uiso 1 1 calc R . .
C339 C 0.3897(11) 0.6177(6) 0.6348(5) 0.074(6) Uani 1 1 d . . .
C340 C 0.4652(8) 0.6583(5) 0.5971(5) 0.060(5) Uani 1 1 d . . .
H34A H 0.4612 0.6896 0.5893 0.072 Uiso 1 1 calc R . .
H34B H 0.4816 0.6572 0.6259 0.072 Uiso 1 1 calc R . .
C341 C 0.5483(9) 0.6126(6) 0.5820(6) 0.072(6) Uani 1 1 d . . .
C342 C 0.6396(8) 0.5851(7) 0.5564(6) 0.072(5) Uani 1 1 d . . .
H34C H 0.6675 0.6063 0.5458 0.087 Uiso 1 1 calc R . .
H34D H 0.6455 0.5818 0.5873 0.087 Uiso 1 1 calc R . .
O1W O 0.9696(7) 0.2662(4) -0.0344(5) 0.124(5) Uani 1 1 d U . .
O2W O 0.8808(6) 0.3104(4) -0.0671(5) 0.103(4) Uani 1 1 d U . .
O3W O 0.4006(6) 0.3149(4) 0.0967(5) 0.115(5) Uani 1 1 d U . .
O4W O 0.9002(7) 0.3191(5) 0.3751(5) 0.133(6) Uani 1 1 d U . .
O5W O 0.7133(6) 0.0396(5) 0.0849(4) 0.103(4) Uani 1 1 d U . .
O6W O 0.5357(6) 0.1664(5) 0.4030(5) 0.129(6) Uani 1 1 d U . .
O7W O 0.4218(10) 0.3005(7) 0.4126(5) 0.192(9) Uani 1 1 d U . .
O8W O 0.6000(8) 0.0801(6) 0.3327(5) 0.147(7) Uani 1 1 d U . .
O9W O 0.6071(9) 0.2886(6) 0.4244(5) 0.164(7) Uani 1 1 d U . .
O10W O 0.5123(8) 0.5712(7) 0.7144(4) 0.163(8) Uani 1 1 d U . .
O11W O 1.2719(7) 0.0320(5) 0.1045(6) 0.150(8) Uani 1 1 d U . .
O12W O 1.1708(7) -0.0254(5) 0.1225(6) 0.149(7) Uani 1 1 d U . .
O13W O 1.0663(9) -0.2041(5) 0.0216(6) 0.160(7) Uani 1 1 d U . .
O14W O 0.3419(10) 0.3789(9) 0.1487(11) 0.274(16) Uani 1 1 d U . .
O15W O 0.9960(8) 0.3040(7) 0.3295(7) 0.182(8) Uani 1 1 d U . .
O16W O 0.3120(9) 0.3658(10) 0.2322(8) 0.258(14) Uani 1 1 d U . .
O17W O 0.3567(7) 0.1691(7) 0.1474(6) 0.183(8) Uani 1 1 d U . .
O18W O 0.5821(9) 0.5140(7) 0.6752(5) 0.188(10) Uani 1 1 d U . .
O19W O 0.2387(9) 0.4172(7) 0.2704(5) 0.175(8) Uani 1 1 d U . .
O20W O 0.8134(11) 0.3076(7) 0.4944(10) 0.249(12) Uani 1 1 d U . .
O21W O 0.3679(11) 0.6144(9) 0.7567(6) 0.234(12) Uani 1 1 d U . .
O22W O 0.7693(9) 0.3599(9) 0.4322(6) 0.205(10) Uani 1 1 d U . .
O23W O 0.7202(15) 0.4797(7) 0.6805(11) 0.320(14) Uani 1 1 d U . .
O24W O 0.5250(15) 0.5362(7) 0.3414(11) 0.320(14) Uani 1 1 d U . .
O25W O 0.3528(12) 0.7009(9) 0.7246(9) 0.249(12) Uani 1 1 d U . .
O26W O 1.1034(12) 0.3030(8) 0.3632(8) 0.229(11) Uani 1 1 d U . .
O27W O 0.5592(16) 0.4241(8) 0.6628(7) 0.308(19) Uani 1 1 d U . .
O28W O 0.6250(14) 0.0068(12) 0.2772(7) 0.291(16) Uani 1 1 d U . .
O29W O 0.6232(15) 0.2726(9) 0.7164(10) 0.287(15) Uani 1 1 d U . .
O30W O 0.4020(15) 0.4440(9) 0.1785(7) 0.260(14) Uani 1 1 d U . .
O31W O 1.1715(10) -0.0009(10) 0.0240(12) 0.297(17) Uani 1 1 d U . .
O32W O 1.0125(9) 0.3165(10) 0.2194(10) 0.301(18) Uani 1 1 d U . .
O33W O 1.1716(15) -0.0355(8) -0.1497(9) 0.286(16) Uani 1 1 d U . .
O34W O 1.0145(13) 0.2363(10) 0.2547(9) 0.284(15) Uani 1 1 d U . .
O35W O 0.2826(12) 0.5048(9) 0.2672(10) 0.263(14) Uani 1 1 d U . .
O36W O 1.1268(13) -0.0786(15) 0.0579(13) 0.39(2) Uani 1 1 d U . .
O37W O 0.2517(16) 0.3438(10) 0.4582(7) 0.294(16) Uani 1 1 d U . .
O38W O 1.1513(17) 0.2836(8) 0.4497(8) 0.34(2) Uani 1 1 d U . .
O39W O 1.3379(12) 0.0667(10) 0.1645(6) 0.255(14) Uani 1 1 d U . .

loop_
_atom_site_aniso_label
_atom_site_aniso_U_11
_atom_site_aniso_U_22
_atom_site_aniso_U_33
_atom_site_aniso_U_23
_atom_site_aniso_U_13
_atom_site_aniso_U_12
Pt1 0.0485(4) 0.0510(4) 0.0437(3) 0.0007(3) -0.0030(3) 0.0086(3)
O1A 0.048(7) 0.056(7) 0.066(7) 0.013(5) -0.008(6) -0.006(6)
O2A 0.033(5) 0.059(7) 0.064(7) -0.004(5) -0.004(5) 0.014(6)
O3A 0.059(7) 0.075(8) 0.085(8) 0.032(7) 0.013(7) 0.013(6)
O4A 0.048(7) 0.063(8) 0.077(8) 0.005(6) -0.016(6) 0.014(6)
N1A 0.042(7) 0.041(8) 0.099(11) -0.001(8) 0.005(7) -0.009(7)
N2A 0.053(9) 0.066(9) 0.044(7) -0.002(6) 0.002(6) 0.012(7)
C1A 0.063(12) 0.048(11) 0.053(10) 0.007(8) -0.001(9) 0.008(9)
C2A 0.065(12) 0.036(10) 0.103(14) 0.001(10) -0.023(11) 0.024(9)
C3A 0.055(12) 0.090(16) 0.16(2) 0.009(15) -0.051(13) -0.017(12)
C4A 0.082(15) 0.069(14) 0.129(19) 0.020(13) -0.020(14) 0.017(12)
C5A 0.059(12) 0.054(11) 0.089(13) 0.017(10) -0.017(10) 0.018(9)
C6A 0.082(13) 0.054(11) 0.051(10) -0.005(9) 0.010(9) 0.013(10)
C7A 0.084(15) 0.070(14) 0.038(10) -0.001(9) 0.023(10) 0.008(12)
C8A 0.064(12) 0.074(14) 0.045(10) -0.006(9) -0.007(9) 0.041(11)
Pt2 0.0546(4) 0.0627(5) 0.0567(4) -0.0022(4) 0.0052(3) -0.0087(4)
O1B 0.069(8) 0.075(9) 0.080(9) 0.012(7) 0.009(7) -0.014(7)
O2B 0.079(8) 0.083(9) 0.050(7) 0.019(6) -0.003(6) -0.032(7)
O3B 0.131(13) 0.174(15) 0.105(11) 0.079(11) 0.014(11) -0.033(11)
O4B 0.206(18) 0.192(18) 0.034(8) 0.005(9) -0.002(9) -0.059(14)
N1B 0.074(11) 0.110(14) 0.087(12) -0.005(10) 0.001(9) -0.031(10)
N2B 0.071(9) 0.038(8) 0.070(9) 0.000(7) 0.005(8) -0.005(7)
C1B 0.066(13) 0.067(13) 0.072(12) 0.018(10) -0.013(10) -0.009(10)
C2B 0.072(14) 0.122(18) 0.098(16) 0.013(14) -0.035(12) -0.039(13)
C3B 0.118(19) 0.091(17) 0.099(16) 0.023(13) -0.036(14) -0.029(14)
C4B 0.13(2) 0.064(13) 0.090(15) -0.005(11) -0.033(15) -0.003(14)
C5B 0.047(10) 0.131(18) 0.059(12) 0.037(12) -0.006(9) -0.017(11)
C6B 0.051(11) 0.088(13) 0.050(10) 0.010(10) 0.000(8) 0.007(10)
C7B 0.087(15) 0.115(18) 0.060(13) 0.028(13) 0.007(12) -0.033(13)
C8B 0.097(16) 0.091(16) 0.068(14) 0.011(13) 0.005(12) -0.001(13)
Pt3 0.0485(12) 0.0775(16) 0.0303(9) -0.0012(9) -0.0052(6) 0.0158(9)
Pt3' 0.0693(19) 0.224(7) 0.129(3) -0.110(4) -0.028(2) 0.024(3)
O101 0.077(9) 0.087(10) 0.069(8) -0.002(8) -0.013(7) 0.003(8)
O102 0.073(9) 0.101(10) 0.063(8) 0.038(7) 0.000(7) 0.019(8)
O103 0.066(8) 0.130(11) 0.096(9) 0.049(9) 0.003(8) 0.031(9)
O104 0.068(8) 0.110(11) 0.069(8) 0.016(8) 0.011(7) 0.025(8)
O105 0.047(7) 0.063(8) 0.064(7) 0.006(6) 0.005(6) 0.008(6)
O106 0.055(8) 0.077(9) 0.085(9) 0.007(7) -0.006(7) 0.017(7)
O107 0.103(11) 0.066(9) 0.090(10) -0.005(8) -0.013(8) 0.023(8)
O108 0.077(10) 0.116(12) 0.152(14) -0.035(10) -0.029(10) 0.016(10)
O109 0.081(11) 0.117(13) 0.177(17) -0.011(11) -0.032(12) 0.045(10)
O110 0.082(11) 0.112(12) 0.122(12) 0.002(9) -0.005(9) 0.054(9)
O111 0.078(10) 0.137(13) 0.082(9) 0.034(9) 0.021(8) 0.046(10)
O112 0.081(9) 0.073(9) 0.097(10) 0.020(8) -0.006(7) 0.036(8)
O113 0.053(7) 0.055(8) 0.108(10) 0.017(7) -0.022(7) 0.021(6)
O114 0.062(9) 0.081(11) 0.160(15) 0.002(10) -0.018(9) 0.005(8)
N101 0.078(12) 0.058(12) 0.129(16) -0.037(12) -0.037(12) 0.009(9)
N102 0.051(10) 0.060(11) 0.101(12) -0.004(10) 0.007(9) 0.003(8)
N103 0.085(13) 0.111(16) 0.104(15) 0.040(13) -0.024(11) 0.034(12)
N104 0.036(8) 0.094(13) 0.119(15) 0.049(12) -0.004(10) 0.004(8)
N105 0.054(10) 0.113(14) 0.078(11) 0.075(11) 0.011(8) 0.029(10)
N106 0.090(13) 0.089(13) 0.065(10) 0.037(9) 0.038(10) 0.032(11)
N107 0.064(10) 0.090(12) 0.061(9) 0.015(9) -0.002(8) 0.002(9)
N108 0.073(11) 0.063(10) 0.062(9) 0.021(8) 0.004(8) 0.027(8)
N109 0.058(9) 0.083(10) 0.045(8) -0.009(7) -0.010(7) 0.015(8)
N110 0.038(7) 0.051(8) 0.054(8) 0.004(6) -0.008(7) 0.000(6)
N111 0.050(9) 0.057(9) 0.046(8) 0.005(6) -0.006(7) 0.003(7)
N112 0.063(10) 0.095(12) 0.061(10) -0.001(9) -0.033(8) 0.008(9)
N113 0.090(13) 0.074(13) 0.060(10) 0.020(9) 0.002(9) -0.002(11)
N114 0.065(11) 0.129(18) 0.093(13) -0.034(11) 0.010(10) -0.031(12)
N115 0.075(14) 0.089(14) 0.136(18) -0.033(13) -0.013(13) 0.000(11)
N116 0.102(16) 0.078(13) 0.093(15) -0.027(10) -0.026(13) 0.017(11)
N117 0.060(12) 0.124(16) 0.108(15) 0.036(13) -0.007(12) 0.013(11)
N118 0.080(14) 0.17(2) 0.077(13) 0.050(14) -0.030(12) -0.008(13)
N119 0.075(12) 0.077(13) 0.093(13) 0.013(10) -0.017(10) 0.031(11)
N120 0.059(12) 0.093(14) 0.069(11) 0.002(10) -0.002(9) 0.006(11)
N121 0.086(12) 0.086(12) 0.062(10) 0.007(9) -0.016(9) 0.037(11)
N122 0.072(11) 0.125(15) 0.047(9) 0.035(10) -0.003(8) 0.029(11)
N123 0.048(9) 0.082(12) 0.073(11) 0.026(9) -0.006(8) -0.003(8)
N124 0.056(8) 0.050(9) 0.041(8) 0.003(7) -0.004(7) -0.002(7)
N125 0.054(8) 0.053(9) 0.065(8) 0.003(8) 0.019(8) -0.003(7)
N126 0.041(8) 0.045(9) 0.087(10) 0.000(8) 0.013(8) 0.005(7)
N127 0.065(11) 0.055(11) 0.094(11) -0.030(9) -0.007(9) 0.002(9)
N128 0.090(14) 0.069(14) 0.117(15) -0.031(11) -0.010(11) 0.001(12)
C101 0.055(13) 0.056(14) 0.090(15) -0.016(13) -0.019(11) 0.005(11)
C102 0.081(15) 0.093(16) 0.095(16) 0.021(13) -0.022(14) 0.002(12)
C103 0.060(13) 0.12(2) 0.096(18) 0.056(17) -0.024(12) 0.032(14)
C104 0.055(14) 0.15(2) 0.079(15) 0.028(15) 0.013(12) -0.022(14)
C105 0.049(12) 0.15(2) 0.038(10) 0.030(12) -0.004(9) 0.047(14)
C106 0.045(11) 0.090(15) 0.066(12) 0.027(10) 0.012(9) 0.030(10)
C107 0.067(13) 0.061(13) 0.048(11) -0.014(9) 0.014(10) 0.018(11)
C108 0.084(13) 0.059(11) 0.059(11) -0.019(10) -0.011(10) -0.010(10)
C109 0.053(11) 0.012(8) 0.062(10) -0.001(7) 0.010(9) -0.009(7)
C110 0.057(10) 0.061(11) 0.047(9) 0.024(9) -0.012(8) 0.000(9)
C111 0.067(13) 0.079(14) 0.037(10) 0.036(10) -0.001(10) -0.006(12)
C112 0.14(2) 0.059(13) 0.059(12) 0.023(10) -0.042(13) -0.002(13)
C113 0.15(2) 0.042(14) 0.047(11) -0.017(10) 0.001(13) -0.022(15)
C114 0.100(18) 0.087(16) 0.066(13) 0.029(12) -0.003(12) 0.012(13)
C115 0.082(15) 0.070(15) 0.096(16) 0.002(12) -0.010(13) -0.014(13)
C116 0.061(13) 0.067(13) 0.101(15) 0.013(12) -0.046(12) -0.022(11)
C117 0.15(3) 0.084(17) 0.097(18) 0.028(14) -0.013(18) -0.018(17)
C118 0.109(18) 0.072(14) 0.100(16) 0.048(13) 0.038(15) 0.001(14)
C119 0.125(19) 0.069(15) 0.069(13) 0.031(11) -0.004(14) -0.010(15)
C120 0.104(17) 0.083(16) 0.058(12) 0.039(11) 0.004(11) 0.048(14)
C121 0.072(13) 0.15(2) 0.037(10) 0.005(11) 0.010(10) -0.025(14)
C122 0.098(16) 0.099(15) 0.046(10) 0.006(10) 0.013(11) 0.008(13)
C123 0.073(13) 0.080(14) 0.059(11) 0.001(9) -0.010(10) -0.014(11)
C124 0.055(10) 0.046(11) 0.072(12) 0.007(8) -0.014(9) -0.040(9)
C125 0.047(10) 0.066(12) 0.055(10) 0.023(9) -0.007(9) 0.001(9)
C126 0.074(13) 0.071(14) 0.038(9) -0.007(9) 0.019(9) -0.025(11)
C127 0.084(15) 0.079(15) 0.062(12) -0.018(11) 0.024(11) -0.034(13)
C128 0.10(2) 0.15(3) 0.12(2) -0.073(19) 0.049(17) -0.02(2)
C129 0.058(15) 0.110(19) 0.081(16) 0.001(13) -0.016(13) 0.014(14)
C130 0.24(4) 0.19(3) 0.09(2) -0.06(2) -0.08(2) 0.06(3)
C131 0.087(19) 0.089(17) 0.082(17) 0.030(13) 0.006(16) 0.001(15)
C132 0.18(3) 0.11(2) 0.14(3) 0.07(2) 0.03(2) 0.04(2)
C133 0.10(2) 0.19(3) 0.054(14) 0.065(18) -0.006(14) 0.01(2)
C134 0.079(15) 0.102(16) 0.068(12) 0.051(12) 0.003(11) 0.039(13)
C135 0.085(16) 0.15(2) 0.021(9) 0.026(12) -0.001(10) 0.026(15)
C136 0.052(11) 0.099(15) 0.072(13) 0.035(11) -0.009(10) 0.005(10)
C137 0.052(11) 0.063(13) 0.075(14) 0.022(13) -0.003(10) -0.013(11)
C138 0.042(10) 0.072(13) 0.084(14) 0.009(10) 0.003(10) -0.009(9)
C139 0.021(9) 0.100(17) 0.066(12) -0.016(11) 0.023(9) -0.023(10)
C140 0.073(14) 0.064(14) 0.096(15) -0.025(11) 0.028(11) -0.009(11)
C141 0.13(2) 0.046(15) 0.107(18) -0.021(12) -0.026(16) -0.031(15)
C142 0.066(15) 0.069(17) 0.21(3) -0.056(17) 0.020(17) 0.006(13)
O201 0.079(9) 0.195(16) 0.068(9) -0.007(9) 0.004(7) -0.032(10)
O202 0.103(10) 0.119(10) 0.025(6) 0.013(6) -0.005(6) 0.005(8)
O203 0.121(11) 0.153(13) 0.023(6) 0.006(6) -0.006(6) 0.034(9)
O204 0.075(8) 0.080(9) 0.035(6) 0.003(6) 0.002(6) 0.014(6)
O205 0.068(7) 0.066(8) 0.032(6) -0.004(5) 0.003(5) -0.005(6)
O206 0.128(15) 0.108(14) 0.054(10) -0.009(8) 0.016(9) -0.007(11)
O207 0.120(14) 0.24(2) 0.071(10) 0.034(12) 0.010(10) -0.044(15)
O208 0.083(9) 0.125(13) 0.063(9) -0.030(9) -0.002(8) -0.002(9)
O209 0.085(9) 0.063(7) 0.041(6) 0.012(6) 0.003(6) -0.025(7)
O210 0.064(7) 0.055(7) 0.046(6) -0.007(5) -0.013(5) 0.006(6)
O211 0.096(9) 0.055(7) 0.040(6) 0.007(5) -0.012(6) 0.005(6)
O212 0.135(13) 0.180(15) 0.056(8) -0.004(9) -0.017(9) 0.058(12)
O213 0.164(17) 0.22(2) 0.097(13) -0.011(12) -0.021(12) 0.124(15)
O214 0.114(14) 0.23(2) 0.097(12) -0.050(14) -0.033(11) 0.090(14)
N201 0.069(12) 0.181(19) 0.043(10) -0.026(11) 0.019(9) -0.013(12)
N202 0.067(12) 0.17(2) 0.047(11) -0.006(12) 0.015(10) -0.025(13)
N203 0.088(12) 0.125(14) 0.047(9) 0.008(9) 0.004(9) -0.039(11)
N204 0.101(13) 0.056(9) 0.049(9) 0.013(7) 0.019(9) 0.012(9)
N205 0.076(10) 0.088(12) 0.035(8) 0.013(8) 0.007(7) 0.027(10)
N206 0.079(10) 0.060(9) 0.031(7) 0.000(7) -0.016(7) 0.020(8)
N207 0.057(8) 0.064(10) 0.037(7) -0.008(7) 0.009(6) 0.000(7)
N208 0.054(9) 0.100(12) 0.036(7) -0.031(8) -0.005(6) -0.011(8)
N209 0.094(12) 0.075(11) 0.038(8) -0.017(8) -0.010(8) -0.031(9)
N210 0.084(11) 0.087(12) 0.030(8) 0.002(8) 0.013(7) 0.005(10)
N211 0.076(12) 0.116(16) 0.062(10) -0.035(10) 0.020(10) 0.023(13)
N212 0.118(19) 0.21(3) 0.041(11) -0.031(13) -0.004(11) 0.028(19)
N213 0.11(2) 0.15(2) 0.060(12) -0.005(15) 0.006(12) 0.004(18)
N214 0.092(18) 0.23(3) 0.056(12) -0.009(18) 0.014(11) 0.03(2)
N215 0.050(11) 0.19(2) 0.048(11) -0.027(13) -0.016(9) 0.014(13)
N216 0.067(11) 0.141(17) 0.069(12) -0.007(12) -0.005(9) -0.038(12)
N217 0.093(12) 0.089(12) 0.043(8) -0.001(8) -0.011(8) -0.010(11)
N218 0.067(10) 0.058(10) 0.049(8) 0.002(8) 0.008(8) -0.013(9)
N219 0.052(8) 0.050(9) 0.043(7) -0.011(7) -0.004(6) 0.006(7)
N220 0.073(10) 0.067(10) 0.036(7) -0.012(7) -0.007(7) 0.013(9)
N221 0.057(8) 0.077(10) 0.036(8) -0.021(7) -0.017(6) 0.005(8)
N222 0.060(9) 0.081(12) 0.049(9) -0.007(8) 0.011(7) -0.037(9)
N223 0.088(12) 0.084(12) 0.060(10) -0.014(8) 0.018(9) 0.020(9)
N224 0.110(15) 0.121(15) 0.051(11) 0.006(10) 0.019(11) 0.017(12)
N225 0.14(2) 0.147(19) 0.076(14) 0.001(12) -0.003(15) 0.061(17)
N226 0.109(17) 0.139(17) 0.081(14) -0.056(13) 0.012(14) 0.035(14)
N227 0.110(16) 0.17(2) 0.088(15) -0.073(17) 0.006(12) 0.026(15)
N228 0.072(13) 0.22(3) 0.069(13) -0.066(16) 0.000(10) 0.031(16)
C201 0.066(15) 0.22(3) 0.063(16) -0.004(17) 0.014(13) -0.054(18)
C202 0.091(19) 0.24(3) 0.042(13) 0.055(17) -0.023(13) -0.08(2)
C203 0.087(15) 0.045(11) 0.062(13) 0.000(9) -0.005(12) -0.014(10)
C204 0.075(14) 0.089(16) 0.084(14) 0.029(12) 0.010(11) 0.041(13)
C205 0.091(15) 0.088(15) 0.030(10) 0.001(10) 0.002(10) 0.033(12)
C206 0.102(15) 0.130(19) 0.027(9) -0.018(10) -0.021(10) 0.053(15)
C207 0.046(10) 0.067(13) 0.051(11) -0.019(10) 0.000(8) -0.002(9)
C208 0.046(10) 0.086(12) 0.041(9) -0.015(8) 0.006(8) -0.005(10)
C209 0.077(13) 0.080(14) 0.012(8) -0.020(8) 0.008(8) -0.026(11)
C210 0.127(18) 0.091(14) 0.027(9) 0.007(9) 0.019(11) 0.039(14)
C211 0.09(2) 0.18(3) 0.027(11) -0.036(16) 0.020(13) -0.06(2)
C212 0.106(18) 0.26(3) 0.043(13) -0.006(16) 0.012(12) -0.08(2)
C213 0.064(18) 0.23(4) 0.066(17) -0.01(2) -0.004(13) 0.00(3)
C214 0.083(17) 0.18(3) 0.071(17) -0.009(18) -0.010(13) -0.016(19)
C215 0.072(16) 0.22(3) 0.068(17) -0.057(19) 0.007(14) -0.016(19)
C216 0.057(12) 0.18(2) 0.049(12) -0.011(14) -0.001(11) -0.054(15)
C217 0.102(15) 0.100(16) 0.019(9) 0.003(9) -0.016(9) -0.050(12)
C218 0.099(15) 0.073(13) 0.030(9) -0.005(9) 0.003(9) -0.017(11)
C219 0.070(11) 0.037(9) 0.035(8) 0.010(7) -0.016(7) 0.019(9)
C220 0.064(11) 0.064(12) 0.058(11) -0.006(10) 0.006(9) 0.016(10)
C221 0.066(12) 0.122(16) 0.027(9) -0.024(10) -0.005(9) 0.008(12)
C222 0.064(11) 0.105(14) 0.027(8) -0.013(9) 0.003(8) -0.004(12)
C223 0.125(16) 0.055(12) 0.043(10) -0.007(9) -0.004(11) -0.031(12)
C224 0.13(2) 0.079(16) 0.073(15) -0.017(12) 0.040(15) 0.010(14)
C225 0.098(18) 0.130(19) 0.056(13) -0.016(12) 0.022(13) 0.034(17)
C226 0.087(19) 0.24(4) 0.077(17) -0.10(2) -0.015(15) 0.07(2)
C227 0.11(2) 0.25(4) 0.067(17) -0.02(2) 0.036(16) -0.03(3)
C228 0.032(11) 0.18(3) 0.12(2) -0.06(2) 0.014(13) -0.020(16)
C229 0.053(13) 0.15(3) 0.060(15) -0.026(17) -0.026(12) 0.008(15)
C230 0.077(13) 0.096(15) 0.031(9) -0.016(9) -0.004(9) -0.027(11)
C231 0.094(15) 0.073(14) 0.024(8) -0.021(9) 0.013(10) -0.055(13)
C232 0.081(13) 0.072(12) 0.030(8) 0.001(8) -0.007(8) -0.005(10)
C233 0.068(11) 0.044(11) 0.030(8) 0.012(7) -0.010(8) -0.005(9)
C234 0.067(11) 0.079(13) 0.045(9) -0.012(10) 0.003(8) -0.017(11)
C235 0.085(13) 0.061(12) 0.020(8) 0.014(8) -0.008(8) -0.018(10)
C236 0.069(11) 0.070(12) 0.020(7) -0.003(7) 0.004(8) -0.006(10)
C237 0.114(19) 0.14(2) 0.043(12) 0.043(13) 0.040(13) 0.005(17)
C238 0.12(2) 0.14(2) 0.094(18) 0.024(15) 0.035(16) 0.054(19)
C239 0.13(3) 0.13(2) 0.09(2) -0.044(18) -0.01(2) 0.08(2)
C240 0.11(2) 0.16(3) 0.14(2) -0.09(2) -0.044(17) 0.06(2)
C241 0.070(16) 0.15(3) 0.11(2) -0.05(2) -0.011(16) 0.034(18)
C242 0.044(11) 0.20(3) 0.093(16) -0.063(17) -0.032(11) 0.030(15)
O301 0.080(8) 0.104(9) 0.038(6) -0.006(6) -0.015(6) -0.010(7)
O302 0.179(18) 0.139(14) 0.071(10) 0.003(9) -0.052(11) -0.042(13)
O303 0.23(2) 0.099(11) 0.066(10) 0.005(8) -0.038(11) 0.036(12)
O304 0.137(12) 0.112(12) 0.052(8) -0.012(7) -0.035(8) 0.052(9)
O305 0.145(13) 0.078(9) 0.050(8) 0.003(7) -0.028(8) 0.021(8)
O306 0.108(11) 0.117(12) 0.093(10) -0.051(9) -0.059(9) 0.050(9)
O307 0.103(10) 0.149(13) 0.038(7) -0.017(8) -0.027(7) 0.013(9)
O308 0.110(11) 0.121(11) 0.045(8) 0.005(7) -0.023(7) -0.011(9)
O309 0.110(12) 0.162(14) 0.054(9) 0.019(9) -0.015(8) 0.001(10)
O310 0.102(12) 0.28(2) 0.062(10) 0.021(12) 0.004(9) -0.094(14)
O311 0.134(14) 0.148(15) 0.099(12) 0.010(10) -0.047(11) -0.044(12)
O312 0.141(13) 0.101(11) 0.054(8) 0.009(7) -0.023(9) -0.028(9)
O313 0.092(9) 0.076(9) 0.054(8) -0.002(6) -0.003(7) 0.008(7)
O314 0.085(9) 0.095(9) 0.034(6) 0.006(6) -0.012(6) -0.027(7)
N301 0.067(9) 0.092(12) 0.044(8) 0.011(8) -0.007(8) -0.019(9)
N302 0.078(10) 0.076(11) 0.028(7) -0.011(8) 0.006(7) -0.010(9)
N303 0.134(17) 0.108(14) 0.048(10) 0.005(9) -0.016(11) -0.006(13)
N304 0.23(3) 0.079(15) 0.051(11) 0.003(10) -0.008(14) -0.031(16)
N305 0.123(15) 0.080(12) 0.058(12) 0.018(9) 0.001(12) -0.038(12)
N306 0.089(13) 0.121(15) 0.055(11) 0.005(10) -0.011(10) -0.001(12)
N307 0.132(16) 0.078(12) 0.063(11) -0.001(9) -0.021(11) 0.005(11)
N308 0.054(10) 0.077(11) 0.078(11) 0.005(9) -0.003(8) -0.008(9)
N309 0.086(12) 0.072(12) 0.056(10) -0.008(9) -0.014(8) 0.009(9)
N310 0.085(11) 0.067(11) 0.060(10) -0.013(9) -0.018(8) 0.002(9)
N311 0.087(12) 0.057(10) 0.066(10) -0.006(8) -0.017(10) -0.004(9)
N312 0.094(11) 0.071(10) 0.036(8) -0.002(8) -0.015(9) 0.018(9)
N313 0.133(17) 0.107(14) 0.025(8) 0.015(8) 0.016(10) 0.028(12)
N314 0.088(12) 0.082(11) 0.032(8) -0.002(7) -0.015(8) 0.019(9)
N315 0.058(9) 0.099(13) 0.056(10) 0.019(10) -0.004(8) -0.008(9)
N316 0.088(11) 0.105(13) 0.046(9) 0.011(10) -0.009(10) -0.003(10)
N317 0.080(12) 0.103(14) 0.075(12) 0.010(10) 0.009(9) 0.006(11)
N318 0.085(12) 0.107(14) 0.063(11) 0.031(10) -0.012(9) -0.005(11)
N319 0.090(14) 0.120(15) 0.061(11) 0.044(10) 0.010(11) -0.024(12)
N320 0.076(12) 0.120(14) 0.041(9) -0.006(9) -0.014(9) -0.031(10)
N321 0.057(11) 0.129(18) 0.067(11) 0.031(11) -0.013(9) -0.034(12)
N322 0.102(14) 0.068(12) 0.058(10) -0.002(9) -0.012(10) -0.023(11)
N323 0.103(14) 0.093(14) 0.062(10) -0.031(10) -0.002(10) -0.039(11)
N324 0.094(12) 0.080(12) 0.036(8) -0.003(8) -0.002(8) -0.017(9)
N325 0.061(10) 0.097(12) 0.051(10) -0.020(8) -0.003(8) -0.005(9)
N326 0.080(11) 0.064(10) 0.053(9) 0.008(7) -0.010(8) -0.010(8)
N327 0.082(10) 0.049(9) 0.046(8) 0.008(7) -0.004(8) 0.004(8)
N328 0.089(12) 0.105(12) 0.017(7) -0.009(7) 0.008(7) -0.006(10)
C301 0.060(11) 0.088(14) 0.037(9) -0.013(10) 0.008(9) -0.016(11)
C302 0.16(2) 0.086(16) 0.038(10) 0.019(11) 0.027(12) -0.017(14)
C303 0.11(2) 0.103(19) 0.074(17) 0.002(14) -0.011(15) -0.040(17)
C304 0.23(3) 0.13(2) 0.10(2) -0.030(17) 0.00(2) -0.10(2)
C305 0.19(3) 0.064(15) 0.067(17) -0.012(13) -0.02(2) 0.033(18)
C306 0.15(2) 0.084(16) 0.076(15) -0.040(12) -0.038(15) 0.034(17)
C307 0.074(13) 0.056(12) 0.070(13) 0.009(11) -0.020(11) -0.002(11)
C308 0.060(12) 0.086(15) 0.066(12) -0.015(11) 0.002(10) -0.023(11)
C309 0.088(15) 0.097(19) 0.066(15) -0.013(14) -0.042(12) 0.034(13)
C310 0.114(18) 0.070(14) 0.073(13) 0.016(11) -0.047(13) -0.019(13)
C311 0.12(2) 0.105(19) 0.060(14) -0.035(14) -0.033(14) 0.068(16)
C312 0.14(2) 0.16(2) 0.035(11) 0.014(12) -0.007(13) 0.045(18)
C313 0.126(19) 0.101(16) 0.029(10) 0.017(11) -0.023(13) 0.015(14)
C314 0.118(17) 0.081(14) 0.032(9) 0.002(9) -0.003(10) 0.019(12)
C315 0.057(11) 0.109(17) 0.039(10) 0.014(10) -0.006(9) -0.033(11)
C316 0.067(12) 0.085(15) 0.058(12) 0.008(10) 0.004(10) 0.014(12)
C317 0.110(18) 0.101(18) 0.074(15) -0.009(13) 0.041(14) 0.016(14)
C318 0.13(2) 0.072(14) 0.072(15) 0.027(11) 0.007(15) 0.021(14)
C319 0.113(19) 0.071(15) 0.092(16) 0.016(12) -0.033(15) -0.027(13)
C320 0.062(14) 0.12(2) 0.109(18) 0.075(16) -0.018(14) 0.001(13)
C321 0.14(2) 0.049(12) 0.076(14) 0.027(11) -0.004(14) 0.009(13)
C322 0.134(19) 0.078(15) 0.050(11) 0.038(10) -0.038(12) -0.023(14)
C323 0.080(14) 0.104(17) 0.059(12) -0.010(12) 0.018(11) -0.042(12)
C324 0.065(12) 0.080(15) 0.076(14) -0.026(11) -0.006(10) -0.012(11)
C325 0.068(12) 0.065(12) 0.063(11) -0.017(10) -0.013(10) 0.021(11)
C326 0.084(13) 0.083(14) 0.039(9) 0.015(9) -0.010(9) 0.002(11)
C327 0.089(13) 0.063(12) 0.041(10) -0.002(9) -0.010(10) -0.013(11)
C328 0.119(18) 0.077(14) 0.032(10) 0.004(9) 0.001(11) -0.023(12)
C329 0.041(10) 0.14(2) 0.055(13) 0.017(14) -0.012(10) -0.019(12)
C330 0.072(14) 0.12(2) 0.109(18) 0.022(15) -0.020(12) -0.007(15)
C331 0.071(13) 0.117(18) 0.036(11) 0.022(12) -0.007(10) 0.006(13)
C332 0.12(2) 0.091(16) 0.089(15) 0.044(13) 0.013(15) -0.013(15)
C333 0.104(19) 0.15(2) 0.050(14) 0.035(13) -0.022(14) -0.074(16)
C334 0.075(15) 0.16(2) 0.047(12) -0.007(13) 0.005(11) -0.051(16)
C335 0.088(19) 0.10(2) 0.079(15) 0.012(14) -0.032(14) -0.028(16)
C336 0.134(19) 0.063(13) 0.046(10) 0.025(11) -0.004(11) -0.010(13)
C337 0.118(19) 0.16(2) 0.020(10) -0.019(12) 0.007(12) -0.034(19)
C338 0.139(19) 0.067(14) 0.047(11) -0.024(9) 0.009(12) -0.014(13)
C339 0.13(2) 0.056(12) 0.032(10) -0.003(8) -0.015(12) 0.008(13)
C340 0.085(14) 0.051(12) 0.045(10) -0.014(8) -0.005(9) 0.007(11)
C341 0.087(15) 0.083(15) 0.046(12) -0.006(10) -0.010(11) -0.049(12)
C342 0.066(13) 0.092(16) 0.058(11) 0.002(11) -0.022(10) -0.009(11)
O1W 0.180(15) 0.069(9) 0.122(11) -0.021(9) -0.058(11) 0.030(10)
O2W 0.096(10) 0.071(9) 0.142(12) 0.017(8) 0.004(10) 0.019(8)
O3W 0.110(12) 0.082(10) 0.152(14) -0.026(9) 0.017(10) -0.013(9)
O4W 0.154(15) 0.128(12) 0.117(12) 0.036(10) 0.023(11) 0.074(11)
O5W 0.099(11) 0.108(11) 0.102(10) -0.009(8) -0.004(8) 0.019(9)
O6W 0.084(10) 0.144(14) 0.159(15) 0.070(11) -0.005(10) -0.028(10)
O7W 0.24(2) 0.25(2) 0.092(13) -0.016(14) 0.045(14) 0.034(19)
O8W 0.175(17) 0.148(14) 0.120(13) 0.035(11) 0.014(12) 0.046(13)
O9W 0.21(2) 0.189(17) 0.092(11) -0.055(11) -0.002(13) 0.035(15)
O10W 0.184(17) 0.235(19) 0.070(10) 0.051(11) -0.034(11) -0.121(16)
O11W 0.150(15) 0.110(12) 0.189(17) 0.046(11) 0.109(14) 0.061(11)
O12W 0.130(14) 0.138(14) 0.177(17) 0.047(12) -0.022(12) 0.042(11)
O13W 0.22(2) 0.121(13) 0.135(15) 0.028(11) -0.020(14) 0.032(13)
O14W 0.17(2) 0.28(3) 0.38(4) 0.18(3) 0.07(2) 0.12(2)
O15W 0.128(15) 0.184(18) 0.23(2) -0.033(16) 0.000(16) -0.016(14)
O16W 0.114(15) 0.44(4) 0.22(2) -0.14(2) -0.040(16) 0.08(2)
O17W 0.115(13) 0.29(2) 0.145(15) 0.024(16) -0.063(12) -0.038(15)
O18W 0.22(2) 0.26(2) 0.085(11) 0.022(13) -0.020(13) -0.146(18)
O19W 0.178(18) 0.25(2) 0.099(12) -0.010(13) -0.055(12) 0.028(16)
O20W 0.22(2) 0.17(2) 0.36(4) -0.02(2) -0.05(3) -0.011(19)
O21W 0.24(3) 0.37(3) 0.096(13) -0.007(17) -0.031(16) 0.09(2)
O22W 0.19(2) 0.32(3) 0.101(13) 0.022(16) 0.028(14) 0.09(2)
O23W 0.43(3) 0.146(13) 0.38(3) -0.028(15) -0.28(2) 0.092(16)
O24W 0.43(3) 0.146(13) 0.38(3) -0.028(15) -0.28(2) 0.092(16)
O25W 0.23(3) 0.27(3) 0.24(3) -0.03(2) 0.06(2) -0.02(2)
O26W 0.26(3) 0.20(2) 0.22(2) -0.059(18) -0.05(2) 0.03(2)
O27W 0.55(5) 0.20(2) 0.17(2) -0.084(18) -0.15(3) 0.20(3)
O28W 0.29(3) 0.46(4) 0.123(17) -0.01(2) -0.01(2) -0.12(3)
O29W 0.34(4) 0.25(3) 0.28(3) 0.08(2) -0.10(3) 0.00(3)
O30W 0.41(4) 0.22(2) 0.146(18) 0.029(17) -0.04(2) 0.02(3)
O31W 0.138(19) 0.33(3) 0.42(4) 0.15(3) 0.10(2) 0.01(2)
O32W 0.146(18) 0.33(3) 0.42(4) 0.22(3) -0.16(2) -0.11(2)
O33W 0.44(4) 0.18(2) 0.24(3) -0.08(2) 0.10(3) -0.09(3)
O34W 0.30(3) 0.33(3) 0.23(3) 0.06(2) -0.08(2) -0.12(3)
O35W 0.23(3) 0.24(3) 0.32(3) 0.11(2) -0.05(2) 0.06(2)
O36W 0.19(3) 0.52(5) 0.46(5) -0.25(4) 0.08(3) -0.02(3)
O37W 0.46(5) 0.29(3) 0.130(19) -0.06(2) -0.02(2) 0.06(3)
O38W 0.59(5) 0.20(2) 0.22(2) -0.078(18) -0.27(3) 0.16(3)
O39W 0.30(3) 0.36(3) 0.101(14) 0.079(18) 0.048(17) 0.14(3)

loop_
_atom_type_symbol
_atom_type_description
_atom_type_scat_dispersion_real
_atom_type_scat_dispersion_imag
_atom_type_scat_source
C C 0.0033 0.0016 'International Tables Vol C Tables 4.2.6.8 and 6.1.1.4'
H H 0.0000 0.0000 'International Tables Vol C Tables 4.2.6.8 and 6.1.1.4'
N N 0.0061 0.0033 'International Tables Vol C Tables 4.2.6.8 and 6.1.1.4'
O O 0.0106 0.0060 'International Tables Vol C Tables 4.2.6.8 and 6.1.1.4'
Pt Pt -1.7033 8.3905 'International Tables Vol C Tables 4.2.6.8 and 6.1.1.4'

loop_
_geom_angle_atom_site_label_1
_geom_angle_atom_site_label_2
_geom_angle_atom_site_label_3
_geom_angle
_geom_angle_site_symmetry_1
_geom_angle_site_symmetry_3
_geom_angle_publ_flag
O1A Pt1 O2A 84.8(4) . . ?
O1A Pt1 N1A 96.6(5) . . ?
O2A Pt1 N1A 176.0(5) . . ?
O1A Pt1 N2A 178.8(5) . . ?
O2A Pt1 N2A 95.9(4) . . ?
N1A Pt1 N2A 82.6(5) . . ?
C7A O1A Pt1 111.0(11) . . ?
C8A O2A Pt1 111.4(10) . . ?
C1A N1A Pt1 112.5(9) . . ?
C6A N2A Pt1 108.9(9) . . ?
C2A C1A N1A 117.1(13) . . ?
C2A C1A C6A 111.8(14) . . ?
N1A C1A C6A 104.5(12) . . ?
C1A C2A C3A 111.7(15) . . ?
C4A C3A C2A 111.2(15) . . ?
C3A C4A C5A 113.0(16) . . ?
C4A C5A C6A 110.3(15) . . ?
N2A C6A C5A 112.6(13) . . ?
N2A C6A C1A 106.8(12) . . ?
C5A C6A C1A 108.7(13) . . ?
O3A C7A O1A 126.5(18) . . ?
O3A C7A C8A 116.3(17) . . ?
O1A C7A C8A 117.2(16) . . ?
O4A C8A O2A 123.0(18) . . ?
O4A C8A C7A 122.7(16) . . ?
O2A C8A C7A 114.3(15) . . ?
N1B Pt2 O2B 177.4(6) . . ?
N1B Pt2 O1B 97.3(6) . . ?
O2B Pt2 O1B 83.3(5) . . ?
N1B Pt2 N2B 83.0(6) . . ?
O2B Pt2 N2B 96.3(5) . . ?
O1B Pt2 N2B 176.7(5) . . ?
C7B O1B Pt2 108.2(11) . . ?
C8B O2B Pt2 113.7(12) . . ?
C1B N1B Pt2 109.8(10) . . ?
C6B N2B Pt2 110.0(9) . . ?
C6B C1B C2B 111.4(16) . . ?
C6B C1B N1B 106.7(14) . . ?
C2B C1B N1B 114.7(15) . . ?
C1B C2B C3B 113.7(16) . . ?
C2B C3B C4B 108.8(16) . . ?
C3B C4B C5B 110.4(17) . . ?
C6B C5B C4B 109.7(16) . . ?
C1B C6B C5B 113.1(14) . . ?
C1B C6B N2B 106.8(13) . . ?
C5B C6B N2B 110.4(15) . . ?
O3B C7B O1B 122(2) . . ?
O3B C7B C8B 119(2) . . ?
O1B C7B C8B 118.2(16) . . ?
O4B C8B O2B 129(2) . . ?
O4B C8B C7B 118.4(19) . . ?
O2B C8B C7B 112.7(17) . . ?
N1C Pt3 N2C 78.5(10) . . ?
N1C Pt3 O2C 178.2(9) . . ?
N2C Pt3 O2C 103.3(10) . . ?
N1C Pt3 O1C 98.6(10) . . ?
N2C Pt3 O1C 172.8(8) . . ?
O2C Pt3 O1C 79.7(9) . . ?
C7C O1C Pt3 109(2) . . ?
C8C O2C Pt3 121(2) . . ?
C1C N1C Pt3 111.7(16) . . ?
C6C N2C Pt3 115.5(17) . . ?
C6C C1C N1C 110(3) . . ?
C6C C1C C2C 114(3) . . ?
N1C C1C C2C 111(2) . . ?
C3C C2C C1C 105(3) . . ?
C4C C3C C2C 112(3) . . ?
C3C C4C C5C 118(3) . . ?
C6C C5C C4C 112(2) . . ?
C1C C6C C5C 123(3) . . ?
C1C C6C N2C 108(2) . . ?
C5C C6C N2C 120(2) . . ?
O3C C7C C8C 132(4) . . ?
O3C C7C O1C 115(3) . . ?
C8C C7C O1C 113(3) . . ?
O2C C8C O4C 133(4) . . ?
O2C C8C C7C 116(3) . . ?
O4C C8C C7C 111(3) . . ?
N1C' Pt3' N2C' 82.0(10) . . ?
N1C' Pt3' O2C' 171.9(12) . . ?
N2C' Pt3' O2C' 105.5(13) . . ?
N1C' Pt3' O1C' 96.0(11) . . ?
N2C' Pt3' O1C' 169.3(9) . . ?
O2C' Pt3' O1C' 77.2(13) . . ?
C7C' O1C' Pt3' 108(2) . . ?
C8C' O2C' Pt3' 118(3) . . ?
C1C' N1C' Pt3' 110.4(16) . . ?
C6C' N2C' Pt3' 114.6(19) . . ?
C6C' C1C' N1C' 118(3) . . ?
C6C' C1C' C2C' 115(3) . . ?
N1C' C1C' C2C' 112(2) . . ?
C1C' C2C' C3C' 105(2) . . ?
C4C' C3C' C2C' 116(3) . . ?
C3C' C4C' C5C' 119(3) . . ?
C6C' C5C' C4C' 109(3) . . ?
C1C' C6C' N2C' 106(3) . . ?
C1C' C6C' C5C' 116(4) . . ?
N2C' C6C' C5C' 117(3) . . ?
O3C' C7C' C8C' 138(5) . . ?
O3C' C7C' O1C' 111(4) . . ?
C8C' C7C' O1C' 110(3) . . ?
O2C' C8C' O4C' 129(4) . . ?
O2C' C8C' C7C' 116(4) . . ?
O4C' C8C' C7C' 115(4) . . ?
C114 N101 C101 123.2(17) . . ?
C114 N101 C115 128(2) . . ?
C101 N101 C115 109.1(19) . . ?
C101 N102 C102 122.4(17) . . ?
C101 N102 C116 111.5(17) . . ?
C102 N102 C116 122.5(17) . . ?
C102 N103 C103 127.0(18) . . ?
C102 N103 C117 119(2) . . ?
C103 N103 C117 113.0(18) . . ?
C103 N104 C104 122(2) . . ?
C103 N104 C118 107(2) . . ?
C104 N104 C118 128.9(17) . . ?
C105 N105 C104 120.5(17) . . ?
C105 N105 C119 114.8(18) . . ?
C104 N105 C119 124.6(18) . . ?
C105 N106 C120 110.6(18) . . ?
C105 N106 C106 122.3(16) . . ?
C120 N106 C106 120.1(17) . . ?
C107 N107 C106 121.6(15) . . ?
C107 N107 C121 111.9(15) . . ?
C106 N107 C121 123.5(13) . . ?
C107 N108 C122 113.3(15) . . ?
C107 N108 C108 121.9(14) . . ?
C122 N108 C108 121.0(15) . . ?
C109 N109 C108 124.4(14) . . ?
C109 N109 C123 110.5(13) . . ?
C108 N109 C123 125.2(13) . . ?
C109 N110 C110 123.5(12) . . ?
C109 N110 C124 113.1(13) . . ?
C110 N110 C124 120.6(12) . . ?
C111 N111 C125 114.6(14) . . ?
C111 N111 C110 121.2(15) . . ?
C125 N111 C110 122.0(14) . . ?
C112 N112 C111 120.7(17) . . ?
C112 N112 C126 126.5(17) . . ?
C111 N112 C126 112.9(14) . . ?
C113 N113 C112 124.1(19) . . ?
C113 N113 C127 111.4(17) . . ?
C112 N113 C127 124.3(17) . . ?
C113 N114 C114 123(2) . . ?
C113 N114 C128 109(2) . . ?
C114 N114 C128 121.3(18) . . ?
C129 N115 C142 118(2) . . ?
C129 N115 C115 114(2) . . ?
C142 N115 C115 125(2) . . ?
C129 N116 C130 120(2) . . ?
C129 N116 C116 117(2) . . ?
C130 N116 C116 123(2) . . ?
C130 N117 C131 119(2) . . ?
C130 N117 C117 128(2) . . ?
C131 N117 C117 113(2) . . ?
C131 N118 C132 124(2) . . ?
C131 N118 C118 119(2) . . ?
C132 N118 C118 114(2) . . ?
C133 N119 C119 114(2) . . ?
C133 N119 C132 122(2) . . ?
C119 N119 C132 117.6(19) . . ?
C134 N120 C133 118(2) . . ?
C134 N120 C120 126.6(19) . . ?
C133 N120 C120 115(2) . . ?
C134 N121 C121 122.2(16) . . ?
C134 N121 C135 123.6(17) . . ?
C121 N121 C135 110.7(17) . . ?
C136 N122 C135 122.8(17) . . ?
C136 N122 C122 122.8(18) . . ?
C135 N122 C122 113.2(16) . . ?
C137 N123 C136 124.9(15) . . ?
C137 N123 C123 109.0(14) . . ?
C136 N123 C123 121.0(15) . . ?
C137 N124 C138 122.0(16) . . ?
C137 N124 C124 114.9(15) . . ?
C138 N124 C124 122.9(13) . . ?
C125 N125 C139 115.8(14) . . ?
C125 N125 C138 125.1(13) . . ?
C139 N125 C138 119.0(14) . . ?
C139 N126 C126 113.0(15) . . ?
C139 N126 C140 113.6(15) . . ?
C126 N126 C140 128.6(15) . . ?
C141 N127 C127 115.8(17) . . ?
C141 N127 C140 114.9(18) . . ?
C127 N127 C140 121.6(17) . . ?
C142 N128 C141 120(2) . . ?
C142 N128 C128 128(2) . . ?
C141 N128 C128 112(2) . . ?
O101 C101 N102 127(2) . . ?
O101 C101 N101 124(2) . . ?
N102 C101 N101 108.9(19) . . ?
N103 C102 N102 115.1(17) . . ?
O102 C103 N104 125(3) . . ?
O102 C103 N103 123(2) . . ?
N104 C103 N103 112(2) . . ?
N105 C104 N104 109.6(17) . . ?
O103 C105 N105 131(2) . . ?
O103 C105 N106 119(2) . . ?
N105 C105 N106 109.4(16) . . ?
N107 C106 N106 111.9(14) . . ?
O104 C107 N108 125.9(17) . . ?
O104 C107 N107 125.9(18) . . ?
N108 C107 N107 108.1(16) . . ?
N109 C108 N108 111.6(13) . . ?
O105 C109 N110 126.5(15) . . ?
O105 C109 N109 124.5(14) . . ?
N110 C109 N109 109.0(14) . . ?
N111 C110 N110 114.6(12) . . ?
O106 C111 N111 130.2(19) . . ?
O106 C111 N112 123.4(18) . . ?
N111 C111 N112 106.4(16) . . ?
N112 C112 N113 114.0(14) . . ?
O107 C113 N113 127(2) . . ?
O107 C113 N114 121(2) . . ?
N113 C113 N114 112(2) . . ?
N101 C114 N114 116.3(18) . . ?
N115 C115 N101 119.5(17) . . ?
N115 C115 C116 102.3(18) . . ?
N101 C115 C116 106.6(18) . . ?
N116 C116 C115 102.2(18) . . ?
N116 C116 N102 116.6(15) . . ?
C115 C116 N102 103.0(15) . . ?
N117 C117 N103 113.7(18) . . ?
N117 C117 C118 106(2) . . ?
N103 C117 C118 98.7(18) . . ?
N118 C118 N104 111.7(17) . . ?
N118 C118 C117 98.5(18) . . ?
N104 C118 C117 108.9(17) . . ?
N105 C119 N119 114.5(16) . . ?
N105 C119 C120 102.3(16) . . ?
N119 C119 C120 99.3(17) . . ?
N120 C120 N106 113.9(16) . . ?
N120 C120 C119 105.5(17) . . ?
N106 C120 C119 101.4(17) . . ?
N107 C121 N121 113.1(16) . . ?
N107 C121 C122 102.9(15) . . ?
N121 C121 C122 106.3(15) . . ?
N108 C122 N122 113.3(13) . . ?
N108 C122 C121 103.3(16) . . ?
N122 C122 C121 103.0(15) . . ?
N109 C123 N123 116.2(14) . . ?
N109 C123 C124 106.4(14) . . ?
N123 C123 C124 101.3(14) . . ?
N124 C124 N110 116.1(11) . . ?
N124 C124 C123 104.1(13) . . ?
N110 C124 C123 100.2(13) . . ?
N111 C125 N125 114.9(13) . . ?
N111 C125 C126 104.2(13) . . ?
N125 C125 C126 101.4(13) . . ?
N126 C126 N112 114.2(13) . . ?
N126 C126 C125 104.5(13) . . ?
N112 C126 C125 100.4(13) . . ?
N127 C127 N113 118.7(15) . . ?
N127 C127 C128 101.7(19) . . ?
N113 C127 C128 101.9(17) . . ?
N128 C128 N114 115(2) . . ?
N128 C128 C127 105(2) . . ?
N114 C128 C127 104.4(19) . . ?
O108 C129 N116 127(2) . . ?
O108 C129 N115 128(3) . . ?
N116 C129 N115 105(2) . . ?
N117 C130 N116 126(3) . . ?
O109 C131 N118 129(3) . . ?
O109 C131 N117 127(3) . . ?
N118 C131 N117 104(2) . . ?
N118 C132 N119 118.7(19) . . ?
O110 C133 N120 133(3) . . ?
O110 C133 N119 123(3) . . ?
N120 C133 N119 103(2) . . ?
N120 C134 N121 114.4(15) . . ?
O111 C135 N122 131(2) . . ?
O111 C135 N121 123(2) . . ?
N122 C135 N121 106.4(19) . . ?
N122 C136 N123 113.9(14) . . ?
O112 C137 N124 130(2) . . ?
O112 C137 N123 119.7(17) . . ?
N124 C137 N123 109.8(18) . . ?
N124 C138 N125 113.4(12) . . ?
O113 C139 N126 128.2(18) . . ?
O113 C139 N125 128.2(16) . . ?
N126 C139 N125 103.6(16) . . ?
N127 C140 N126 111.1(14) . . ?
O114 C141 N127 127(2) . . ?
O114 C141 N128 128(2) . . ?
N127 C141 N128 104(2) . . ?
N128 C142 N115 115.8(18) . . ?
C201 N201 C214 122(2) . . ?
C201 N201 C215 109.4(18) . . ?
C214 N201 C215 127(2) . . ?
C201 N202 C216 113(2) . . ?
C201 N202 C202 120(2) . . ?
C216 N202 C202 124.8(19) . . ?
C203 N203 C202 122.8(15) . . ?
C203 N203 C217 113.3(16) . . ?
C202 N203 C217 123.2(16) . . ?
C203 N204 C204 122.3(16) . . ?
C203 N204 C218 111.9(15) . . ?
C204 N204 C218 124.0(14) . . ?
C205 N205 C219 113.2(15) . . ?
C205 N205 C204 121.9(15) . . ?
C219 N205 C204 122.1(15) . . ?
C206 N206 C205 122.3(14) . . ?
C206 N206 C220 125.5(15) . . ?
C205 N206 C220 111.2(14) . . ?
C207 N207 C221 116.1(14) . . ?
C207 N207 C206 115.4(13) . . ?
C221 N207 C206 122.4(13) . . ?
C222 N208 C207 113.1(13) . . ?
C222 N208 C208 123.9(15) . . ?
C207 N208 C208 122.9(13) . . ?
C209 N209 C223 111.5(16) . . ?
C209 N209 C208 124.7(16) . . ?
C223 N209 C208 123.8(14) . . ?
C209 N210 C210 121.0(14) . . ?
C209 N210 C224 115.6(15) . . ?
C210 N210 C224 122.3(16) . . ?
C210 N211 C211 119.1(19) . . ?
C210 N211 C225 119(2) . . ?
C211 N211 C225 121(2) . . ?
C212 N212 C211 119(2) . . ?
C212 N212 C226 128(2) . . ?
C211 N212 C226 110(2) . . ?
C213 N213 C212 121(3) . . ?
C213 N213 C227 103(3) . . ?
C212 N213 C227 125(3) . . ?
C214 N214 C228 127(2) . . ?
C214 N214 C213 132(3) . . ?
C228 N214 C213 101(3) . . ?
C229 N215 C242 120(3) . . ?
C229 N215 C215 114(2) . . ?
C242 N215 C215 123(2) . . ?
C229 N216 C216 115(2) . . ?
C229 N216 C230 120.5(18) . . ?
C216 N216 C230 122(2) . . ?
C217 N217 C231 111.8(17) . . ?
C217 N217 C230 123.9(15) . . ?
C231 N217 C230 122.5(17) . . ?
C231 N218 C232 122.6(15) . . ?
C231 N218 C218 112.0(15) . . ?
C232 N218 C218 125.0(16) . . ?
C233 N219 C219 114.1(12) . . ?
C233 N219 C232 122.2(13) . . ?
C219 N219 C232 121.8(13) . . ?
C233 N220 C234 125.9(13) . . ?
C233 N220 C220 110.0(14) . . ?
C234 N220 C220 123.0(13) . . ?
C235 N221 C221 112.0(13) . . ?
C235 N221 C234 122.2(13) . . ?
C221 N221 C234 125.3(15) . . ?
C236 N222 C235 124.1(14) . . ?
C236 N222 C222 124.3(13) . . ?
C235 N222 C222 104.9(14) . . ?
C237 N223 C236 119.9(16) . . ?
C237 N223 C223 107.4(16) . . ?
C236 N223 C223 123.9(16) . . ?
C237 N224 C224 111.3(19) . . ?
C237 N224 C238 125(2) . . ?
C224 N224 C238 121.7(18) . . ?
C238 N225 C239 129(2) . . ?
C238 N225 C225 127(2) . . ?
C239 N225 C225 103(2) . . ?
C239 N226 C226 103(2) . . ?
C239 N226 C240 127(2) . . ?
C226 N226 C240 129(2) . . ?
C241 N227 C240 121(3) . . ?
C241 N227 C227 113(3) . . ?
C240 N227 C227 127(2) . . ?
C241 N228 C242 120(2) . . ?
C241 N228 C228 113(2) . . ?
C242 N228 C228 123(2) . . ?
O201 C201 N202 126(3) . . ?
O201 C201 N201 123(2) . . ?
N202 C201 N201 111(2) . . ?
N203 C202 N202 117(2) . . ?
O202 C203 N203 126.6(18) . . ?
O202 C203 N204 125.0(18) . . ?
N203 C203 N204 108.3(16) . . ?
N205 C204 N204 109.9(14) . . ?
O203 C205 N205 126(2) . . ?
O203 C205 N206 126.0(19) . . ?
N205 C205 N206 107.5(14) . . ?
N206 C206 N207 116.5(14) . . ?
O204 C207 N207 132.8(18) . . ?
O204 C207 N208 124.9(14) . . ?
N207 C207 N208 102.3(14) . . ?
N209 C208 N208 114.9(12) . . ?
O205 C209 N210 127.8(15) . . ?
O205 C209 N209 124.5(19) . . ?
N210 C209 N209 107.7(16) . . ?
N210 C210 N211 118.0(15) . . ?
O206 C211 N211 127(3) . . ?
O206 C211 N212 133(3) . . ?
N211 C211 N212 100(3) . . ?
N212 C212 N213 109.8(18) . . ?
O207 C213 N213 128(4) . . ?
O207 C213 N214 113(4) . . ?
N213 C213 N214 118(3) . . ?
N201 C214 N214 111(2) . . ?
N215 C215 N201 117(2) . . ?
N215 C215 C216 106(2) . . ?
N201 C215 C216 101(2) . . ?
N202 C216 N216 112.9(16) . . ?
N202 C216 C215 104.7(18) . . ?
N216 C216 C215 99(2) . . ?
N217 C217 N203 113.6(16) . . ?
N217 C217 C218 102.0(14) . . ?
N203 C217 C218 102.9(14) . . ?
N218 C218 N204 114.7(13) . . ?
N218 C218 C217 105.1(15) . . ?
N204 C218 C217 103.5(12) . . ?
N205 C219 N219 115.1(12) . . ?
N205 C219 C220 105.0(13) . . ?
N219 C219 C220 101.0(11) . . ?
N206 C220 N220 114.9(12) . . ?
N206 C220 C219 103.0(13) . . ?
N220 C220 C219 105.6(13) . . ?
N221 C221 N207 117.8(15) . . ?
N221 C221 C222 104.2(14) . . ?
N207 C221 C222 100.9(12) . . ?
N208 C222 N222 114.5(13) . . ?
N208 C222 C221 104.3(14) . . ?
N222 C222 C221 104.2(13) . . ?
N209 C223 N223 111.3(13) . . ?
N209 C223 C224 104.8(15) . . ?
N223 C223 C224 103.0(16) . . ?
N224 C224 N210 114.2(19) . . ?
N224 C224 C223 104.0(16) . . ?
N210 C224 C223 99.5(15) . . ?
C226 C225 N211 101(2) . . ?
C226 C225 N225 103(2) . . ?
N211 C225 N225 111.9(16) . . ?
N226 C226 C225 112(3) . . ?
N226 C226 N212 110(2) . . ?
C225 C226 N212 108(2) . . ?
N213 C227 C228 109(3) . . ?
N213 C227 N227 111(2) . . ?
C228 C227 N227 105(3) . . ?
N214 C228 C227 104(3) . . ?
N214 C228 N228 118(2) . . ?
C227 C228 N228 102(2) . . ?
O208 C229 N215 128(3) . . ?
O208 C229 N216 126(2) . . ?
N215 C229 N216 106(3) . . ?
N217 C230 N216 113.4(13) . . ?
O209 C231 N218 130.1(16) . . ?
O209 C231 N217 121(2) . . ?
N218 C231 N217 108.8(17) . . ?
N218 C232 N219 114.3(12) . . ?
O210 C233 N219 125.4(14) . . ?
O210 C233 N220 125.1(15) . . ?
N219 C233 N220 109.2(13) . . ?
N221 C234 N220 114.1(13) . . ?
O211 C235 N221 129.3(15) . . ?
O211 C235 N222 119.8(17) . . ?
N221 C235 N222 110.9(14) . . ?
N222 C236 N223 112.2(13) . . ?
O212 C237 N224 124(2) . . ?
O212 C237 N223 123(2) . . ?
N224 C237 N223 113(2) . . ?
N225 C238 N224 114(2) . . ?
N226 C239 O213 123(3) . . ?
N226 C239 N225 118(2) . . ?
O213 C239 N225 119(3) . . ?
N227 C240 N226 118(2) . . ?
O214 C241 N227 129(3) . . ?
O214 C241 N228 127(3) . . ?
N227 C241 N228 104(3) . . ?
N215 C242 N228 113.2(17) . . ?
C301 N301 C315 114.6(16) . . ?
C301 N301 C314 125.7(15) . . ?
C315 N301 C314 119.1(15) . . ?
C301 N302 C316 114.9(15) . . ?
C301 N302 C302 120.0(16) . . ?
C316 N302 C302 122.9(18) . . ?
C303 N303 C317 112.0(19) . . ?
C303 N303 C302 124.4(19) . . ?
C317 N303 C302 122(2) . . ?
C318 N304 C303 115(2) . . ?
C318 N304 C304 122(2) . . ?
C303 N304 C304 121(2) . . ?
C305 N305 C319 115(2) . . ?
C305 N305 C304 122(2) . . ?
C319 N305 C304 119(2) . . ?
C305 N306 C320 113(2) . . ?
C305 N306 C306 121(2) . . ?
C320 N306 C306 125.6(19) . . ?
C307 N307 C306 121.7(17) . . ?
C307 N307 C321 112.9(17) . . ?
C306 N307 C321 125.0(17) . . ?
C322 N308 C307 115.7(16) . . ?
C322 N308 C308 123.2(17) . . ?
C307 N308 C308 120.1(15) . . ?
C309 N309 C308 126.1(16) . . ?
C309 N309 C323 114.0(16) . . ?
C308 N309 C323 119.8(15) . . ?
C310 N310 C324 124.1(17) . . ?
C310 N310 C309 123.7(17) . . ?
C324 N310 C309 110.8(17) . . ?
C311 N311 C310 124.4(19) . . ?
C311 N311 C325 116.2(18) . . ?
C310 N311 C325 117.9(17) . . ?
C312 N312 C311 120.9(18) . . ?
C312 N312 C326 126.1(18) . . ?
C311 N312 C326 110.5(16) . . ?
C327 N313 C313 118.7(19) . . ?
C327 N313 C312 122.6(17) . . ?
C313 N313 C312 116.4(19) . . ?
C313 N314 C314 122.6(16) . . ?
C313 N314 C328 111.5(17) . . ?
C314 N314 C328 125.7(17) . . ?
C329 N315 C342 121.3(17) . . ?
C329 N315 C315 109.7(17) . . ?
C342 N315 C315 125.4(16) . . ?
C329 N316 C330 123.0(17) . . ?
C329 N316 C316 111.7(16) . . ?
C330 N316 C316 124.5(18) . . ?
C331 N317 C330 123.3(19) . . ?
C331 N317 C317 109.7(17) . . ?
C330 N317 C317 127.0(17) . . ?
C331 N318 C332 123.1(17) . . ?
C331 N318 C318 115.2(16) . . ?
C332 N318 C318 120.8(19) . . ?
C333 N319 C319 114.0(19) . . ?
C333 N319 C332 123(2) . . ?
C319 N319 C332 121(2) . . ?
C333 N320 C320 109.5(19) . . ?
C333 N320 C334 126.1(18) . . ?
C320 N320 C334 122.4(17) . . ?
C334 N321 C335 124.7(19) . . ?
C334 N321 C321 123(2) . . ?
C335 N321 C321 109.6(19) . . ?
C335 N322 C322 115.3(19) . . ?
C335 N322 C336 119.4(19) . . ?
C322 N322 C336 121(2) . . ?
C336 N323 C337 125.3(18) . . ?
C336 N323 C323 122.0(17) . . ?
C337 N323 C323 105.3(18) . . ?
C337 N324 C324 108.8(16) . . ?
C337 N324 C338 123.8(17) . . ?
C324 N324 C338 127.1(17) . . ?
C338 N325 C339 122.5(16) . . ?
C338 N325 C325 123.1(17) . . ?
C339 N325 C325 112.6(16) . . ?
C340 N326 C339 123.3(16) . . ?
C340 N326 C326 127.7(14) . . ?
C339 N326 C326 108.6(16) . . ?
C340 N327 C341 124.3(14) . . ?
C340 N327 C327 126.4(15) . . ?
C341 N327 C327 108.4(14) . . ?
C341 N328 C342 120.8(15) . . ?
C341 N328 C328 109.7(16) . . ?
C342 N328 C328 125.6(15) . . ?
O301 C301 N301 124.7(19) . . ?
O301 C301 N302 129.3(18) . . ?
N301 C301 N302 106.0(15) . . ?
N302 C302 N303 112.2(14) . . ?
O302 C303 N303 124(2) . . ?
O302 C303 N304 129(3) . . ?
N303 C303 N304 106(2) . . ?
N304 C304 N305 110.2(18) . . ?
O303 C305 N305 123(3) . . ?
O303 C305 N306 130(3) . . ?
N305 C305 N306 107(2) . . ?
N306 C306 N307 115.3(19) . . ?
O304 C307 N307 128(2) . . ?
O304 C307 N308 127.1(18) . . ?
N307 C307 N308 104.4(16) . . ?
N309 C308 N308 114.0(14) . . ?
O305 C309 N309 123(2) . . ?
O305 C309 N310 129(2) . . ?
N309 C309 N310 107.6(18) . . ?
N310 C310 N311 118.2(16) . . ?
O306 C311 N311 126(3) . . ?
O306 C311 N312 126(2) . . ?
N311 C311 N312 108.0(17) . . ?
N312 C312 N313 115.0(16) . . ?
O307 C313 N314 129(2) . . ?
O307 C313 N313 128(2) . . ?
N314 C313 N313 103.3(18) . . ?
N314 C314 N301 116.6(14) . . ?
N315 C315 N301 117.5(15) . . ?
N315 C315 C316 107.0(14) . . ?
N301 C315 C316 100.0(14) . . ?
N302 C316 N316 116.5(16) . . ?
N302 C316 C315 103.2(14) . . ?
N316 C316 C315 100.7(14) . . ?
N303 C317 N317 113.0(16) . . ?
N303 C317 C318 103.4(19) . . ?
N317 C317 C318 103.7(17) . . ?
N304 C318 N318 116.3(19) . . ?
N304 C318 C317 103.8(17) . . ?
N318 C318 C317 103.7(19) . . ?
N319 C319 N305 113.7(17) . . ?
N319 C319 C320 99.3(19) . . ?
N305 C319 C320 100.4(18) . . ?
N320 C320 N306 119(2) . . ?
N320 C320 C319 106.0(17) . . ?
N306 C320 C319 103.7(18) . . ?
N321 C321 N307 116.7(18) . . ?
N321 C321 C322 105.3(17) . . ?
N307 C321 C322 103.9(15) . . ?
N322 C322 N308 117.0(15) . . ?
N322 C322 C321 101.5(18) . . ?
N308 C322 C321 103.0(17) . . ?
N309 C323 N323 114.2(16) . . ?
N309 C323 C324 99.3(14) . . ?
N323 C323 C324 104.2(14) . . ?
N310 C324 N324 114.3(15) . . ?
N310 C324 C323 106.3(14) . . ?
N324 C324 C323 104.1(15) . . ?
N325 C325 N311 114.3(14) . . ?
N325 C325 C326 101.8(14) . . ?
N311 C325 C326 98.3(14) . . ?
N326 C326 N312 114.5(15) . . ?
N326 C326 C325 105.7(12) . . ?
N312 C326 C325 106.9(14) . . ?
N313 C327 N327 114.2(14) . . ?
N313 C327 C328 97.9(15) . . ?
N327 C327 C328 105.4(14) . . ?
N314 C328 N328 114.3(14) . . ?
N314 C328 C327 107.3(16) . . ?
N328 C328 C327 103.7(14) . . ?
O308 C329 N315 122(2) . . ?
O308 C329 N316 127(2) . . ?
N315 C329 N316 110.3(18) . . ?
N317 C330 N316 114.6(16) . . ?
O309 C331 N318 128.1(19) . . ?
O309 C331 N317 124(2) . . ?
N318 C331 N317 107.6(17) . . ?
N318 C332 N319 113.2(17) . . ?
O310 C333 N320 121(2) . . ?
O310 C333 N319 128(2) . . ?
N320 C333 N319 110.7(19) . . ?
N321 C334 N320 116.0(18) . . ?
O311 C335 N322 130(3) . . ?
O311 C335 N321 123(2) . . ?
N322 C335 N321 107(2) . . ?
N323 C336 N322 110.8(15) . . ?
O312 C337 N324 124(2) . . ?
O312 C337 N323 121(2) . . ?
N324 C337 N323 114.9(19) . . ?
N325 C338 N324 110.8(15) . . ?
O313 C339 N325 126.9(18) . . ?
O313 C339 N326 121(2) . . ?
N325 C339 N326 111.3(16) . . ?
N327 C340 N326 115.5(14) . . ?
O314 C341 N328 125(2) . . ?
O314 C341 N327 122.7(18) . . ?
N328 C341 N327 112.2(16) . . ?
N315 C342 N328 113.3(14) . . ?

loop_
_geom_bond_atom_site_label_1
_geom_bond_atom_site_label_2
_geom_bond_distance
_geom_bond_site_symmetry_2
_geom_bond_publ_flag
Pt1 O1A 1.998(10) . ?
Pt1 O2A 2.019(9) . ?
Pt1 N1A 2.020(11) . ?
Pt1 N2A 2.031(12) . ?
O1A C7A 1.31(2) . ?
O2A C8A 1.332(17) . ?
O3A C7A 1.240(19) . ?
O4A C8A 1.237(18) . ?
N1A C1A 1.486(18) . ?
N2A C6A 1.470(19) . ?
C1A C2A 1.46(2) . ?
C1A C6A 1.56(2) . ?
C2A C3A 1.53(2) . ?
C3A C4A 1.48(2) . ?
C4A C5A 1.54(2) . ?
C5A C6A 1.55(2) . ?
C7A C8A 1.56(2) . ?
Pt2 N1B 1.973(14) . ?
Pt2 O2B 2.018(11) . ?
Pt2 O1B 2.019(11) . ?
Pt2 N2B 2.031(12) . ?
O1B C7B 1.33(2) . ?
O2B C8B 1.30(2) . ?
O3B C7B 1.27(2) . ?
O4B C8B 1.19(2) . ?
N1B C1B 1.54(2) . ?
N2B C6B 1.520(19) . ?
C1B C6B 1.44(2) . ?
C1B C2B 1.47(2) . ?
C2B C3B 1.52(2) . ?
C3B C4B 1.58(3) . ?
C4B C5B 1.58(2) . ?
C5B C6B 1.48(2) . ?
C7B C8B 1.55(3) . ?
Pt3 N1C 1.91(2) . ?
Pt3 N2C 1.92(2) . ?
Pt3 O2C 1.95(2) . ?
Pt3 O1C 1.99(2) . ?
O1C C7C 1.44(4) . ?
O2C C8C 1.15(3) . ?
O3C C7C 1.16(4) . ?
O4C C8C 1.22(3) . ?
N1C C1C 1.47(3) . ?
N2C C6C 1.47(3) . ?
C1C C6C 1.26(3) . ?
C1C C2C 1.56(3) . ?
C2C C3C 1.56(4) . ?
C3C C4C 1.35(3) . ?
C4C C5C 1.52(3) . ?
C5C C6C 1.45(3) . ?
C7C C8C 1.43(4) . ?
Pt3' N1C' 1.89(2) . ?
Pt3' N2C' 1.92(2) . ?
Pt3' O2C' 1.96(3) . ?
Pt3' O1C' 1.99(2) . ?
O1C' C7C' 1.46(4) . ?
O2C' C8C' 1.17(4) . ?
O3C' C7C' 1.13(4) . ?
O4C' C8C' 1.24(4) . ?
N1C' C1C' 1.45(3) . ?
N2C' C6C' 1.48(3) . ?
C1C' C6C' 1.28(4) . ?
C1C' C2C' 1.55(3) . ?
C2C' C3C' 1.56(4) . ?
C3C' C4C' 1.32(3) . ?
C4C' C5C' 1.53(3) . ?
C5C' C6C' 1.49(3) . ?
C7C' C8C' 1.44(4) . ?
O101 C101 1.171(19) . ?
O102 C103 1.21(2) . ?
O103 C105 1.23(2) . ?
O104 C107 1.225(19) . ?
O105 C109 1.215(16) . ?
O106 C111 1.232(19) . ?
O107 C113 1.20(2) . ?
O108 C129 1.19(2) . ?
O109 C131 1.18(2) . ?
O110 C133 1.25(3) . ?
O111 C135 1.19(2) . ?
O112 C137 1.19(2) . ?
O113 C139 1.20(2) . ?
O114 C141 1.17(2) . ?
N101 C114 1.38(2) . ?
N101 C101 1.41(2) . ?
N101 C115 1.45(2) . ?
N102 C101 1.32(2) . ?
N102 C102 1.45(2) . ?
N102 C116 1.51(2) . ?
N103 C102 1.39(2) . ?
N103 C103 1.41(3) . ?
N103 C117 1.51(3) . ?
N104 C103 1.33(2) . ?
N104 C104 1.45(2) . ?
N104 C118 1.53(2) . ?
N105 C105 1.29(3) . ?
N105 C104 1.40(2) . ?
N105 C119 1.42(2) . ?
N106 C105 1.42(2) . ?
N106 C120 1.439(19) . ?
N106 C106 1.50(2) . ?
N107 C107 1.42(2) . ?
N107 C106 1.45(2) . ?
N107 C121 1.46(2) . ?
N108 C107 1.35(2) . ?
N108 C122 1.46(2) . ?
N108 C108 1.49(2) . ?
N109 C109 1.366(18) . ?
N109 C108 1.432(19) . ?
N109 C123 1.43(2) . ?
N110 C109 1.356(17) . ?
N110 C110 1.469(17) . ?
N110 C124 1.471(18) . ?
N111 C111 1.37(2) . ?
N111 C125 1.402(19) . ?
N111 C110 1.409(18) . ?
N112 C112 1.37(2) . ?
N112 C111 1.38(2) . ?
N112 C126 1.48(2) . ?
N113 C113 1.35(3) . ?
N113 C112 1.45(2) . ?
N113 C127 1.49(2) . ?
N114 C113 1.37(2) . ?
N114 C114 1.42(2) . ?
N114 C128 1.50(3) . ?
N115 C129 1.31(2) . ?
N115 C142 1.43(3) . ?
N115 C115 1.45(2) . ?
N116 C129 1.30(3) . ?
N116 C130 1.39(3) . ?
N116 C116 1.41(2) . ?
N117 C130 1.32(3) . ?
N117 C131 1.40(3) . ?
N117 C117 1.49(3) . ?
N118 C131 1.37(3) . ?
N118 C132 1.42(3) . ?
N118 C118 1.49(3) . ?
N119 C133 1.47(3) . ?
N119 C119 1.47(2) . ?
N119 C132 1.49(3) . ?
N120 C134 1.37(2) . ?
N120 C133 1.40(3) . ?
N120 C120 1.42(2) . ?
N121 C134 1.41(2) . ?
N121 C121 1.47(2) . ?
N121 C135 1.48(2) . ?
N122 C136 1.40(2) . ?
N122 C135 1.43(3) . ?
N122 C122 1.49(2) . ?
N123 C137 1.39(2) . ?
N123 C136 1.44(2) . ?
N123 C123 1.52(2) . ?
N124 C137 1.292(19) . ?
N124 C138 1.402(19) . ?
N124 C124 1.433(18) . ?
N125 C125 1.421(18) . ?
N125 C139 1.43(2) . ?
N125 C138 1.51(2) . ?
N126 C139 1.41(2) . ?
N126 C126 1.44(2) . ?
N126 C140 1.466(19) . ?
N127 C141 1.41(2) . ?
N127 C127 1.42(2) . ?
N127 C140 1.44(2) . ?
N128 C142 1.41(3) . ?
N128 C141 1.43(3) . ?
N128 C128 1.45(3) . ?
C115 C116 1.46(2) . ?
C117 C118 1.55(3) . ?
C119 C120 1.61(3) . ?
C121 C122 1.59(2) . ?
C123 C124 1.54(2) . ?
C125 C126 1.57(2) . ?
C127 C128 1.55(3) . ?
O201 C201 1.28(2) . ?
O202 C203 1.240(19) . ?
O203 C205 1.235(18) . ?
O204 C207 1.193(18) . ?
O205 C209 1.231(19) . ?
O206 C211 1.14(3) . ?
O207 C213 1.26(3) . ?
O208 C229 1.24(3) . ?
O209 C231 1.25(2) . ?
O210 C233 1.241(16) . ?
O211 C235 1.232(17) . ?
O212 C237 1.29(2) . ?
O213 C239 1.33(3) . ?
O214 C241 1.28(3) . ?
N201 C201 1.36(3) . ?
N201 C214 1.37(3) . ?
N201 C215 1.48(3) . ?
N202 C201 1.30(3) . ?
N202 C216 1.39(2) . ?
N202 C202 1.42(3) . ?
N203 C203 1.38(2) . ?
N203 C202 1.42(2) . ?
N203 C217 1.464(19) . ?
N204 C203 1.39(2) . ?
N204 C204 1.45(2) . ?
N204 C218 1.48(2) . ?
N205 C205 1.37(2) . ?
N205 C219 1.403(17) . ?
N205 C204 1.44(2) . ?
N206 C206 1.40(2) . ?
N206 C205 1.41(2) . ?
N206 C220 1.448(19) . ?
N207 C207 1.356(18) . ?
N207 C221 1.419(19) . ?
N207 C206 1.45(2) . ?
N208 C222 1.398(17) . ?
N208 C207 1.42(2) . ?
N208 C208 1.471(17) . ?
N209 C209 1.372(19) . ?
N209 C223 1.45(2) . ?
N209 C208 1.46(2) . ?
N210 C209 1.37(2) . ?
N210 C210 1.43(2) . ?
N210 C224 1.45(2) . ?
N211 C210 1.44(2) . ?
N211 C211 1.45(3) . ?
N211 C225 1.49(2) . ?
N212 C212 1.41(3) . ?
N212 C211 1.50(3) . ?
N212 C226 1.57(3) . ?
N213 C213 1.26(4) . ?
N213 C212 1.42(3) . ?
N213 C227 1.45(3) . ?
N214 C214 1.41(3) . ?
N214 C228 1.45(3) . ?
N214 C213 1.47(4) . ?
N215 C229 1.33(3) . ?
N215 C242 1.39(2) . ?
N215 C215 1.39(3) . ?
N216 C229 1.37(3) . ?
N216 C216 1.45(2) . ?
N216 C230 1.48(2) . ?
N217 C217 1.43(2) . ?
N217 C231 1.43(2) . ?
N217 C230 1.47(2) . ?
N218 C231 1.33(2) . ?
N218 C232 1.386(19) . ?
N218 C218 1.449(19) . ?
N219 C233 1.362(17) . ?
N219 C219 1.456(16) . ?
N219 C232 1.476(18) . ?
N220 C233 1.366(19) . ?
N220 C234 1.457(19) . ?
N220 C220 1.473(19) . ?
N221 C235 1.319(19) . ?
N221 C221 1.395(18) . ?
N221 C234 1.431(18) . ?
N222 C236 1.399(18) . ?
N222 C235 1.425(18) . ?
N222 C222 1.47(2) . ?
N223 C237 1.37(2) . ?
N223 C236 1.417(18) . ?
N223 C223 1.48(2) . ?
N224 C237 1.37(2) . ?
N224 C224 1.40(3) . ?
N224 C238 1.45(2) . ?
N225 C238 1.35(3) . ?
N225 C239 1.45(3) . ?
N225 C225 1.49(2) . ?
N226 C239 1.32(3) . ?
N226 C226 1.43(3) . ?
N226 C240 1.49(3) . ?
N227 C241 1.38(3) . ?
N227 C240 1.41(3) . ?
N227 C227 1.51(3) . ?
N228 C241 1.43(3) . ?
N228 C242 1.47(2) . ?
N228 C228 1.52(3) . ?
C215 C216 1.53(3) . ?
C217 C218 1.57(2) . ?
C219 C220 1.55(2) . ?
C221 C222 1.51(2) . ?
C223 C224 1.59(3) . ?
C225 C226 1.48(3) . ?
C227 C228 1.46(3) . ?
O301 C301 1.217(17) . ?
O302 C303 1.18(3) . ?
O303 C305 1.26(3) . ?
O304 C307 1.181(19) . ?
O305 C309 1.21(2) . ?
O306 C311 1.21(2) . ?
O307 C313 1.20(2) . ?
O308 C329 1.23(2) . ?
O309 C331 1.20(2) . ?
O310 C333 1.29(2) . ?
O311 C335 1.19(2) . ?
O312 C337 1.28(2) . ?
O313 C339 1.238(19) . ?
O314 C341 1.264(19) . ?
N301 C301 1.326(19) . ?
N301 C315 1.447(19) . ?
N301 C314 1.51(2) . ?
N302 C301 1.35(2) . ?
N302 C316 1.37(2) . ?
N302 C302 1.44(2) . ?
N303 C303 1.39(3) . ?
N303 C317 1.47(2) . ?
N303 C302 1.47(2) . ?
N304 C318 1.39(3) . ?
N304 C303 1.40(3) . ?
N304 C304 1.47(3) . ?
N305 C305 1.33(3) . ?
N305 C319 1.42(2) . ?
N305 C304 1.48(3) . ?
N306 C305 1.37(3) . ?
N306 C320 1.39(2) . ?
N306 C306 1.41(3) . ?
N307 C307 1.39(2) . ?
N307 C306 1.43(2) . ?
N307 C321 1.48(2) . ?
N308 C322 1.41(2) . ?
N308 C307 1.42(2) . ?
N308 C308 1.47(2) . ?
N309 C309 1.38(2) . ?
N309 C308 1.45(2) . ?
N309 C323 1.46(2) . ?
N310 C310 1.38(2) . ?
N310 C324 1.41(2) . ?
N310 C309 1.42(2) . ?
N311 C311 1.35(2) . ?
N311 C310 1.41(2) . ?
N311 C325 1.47(2) . ?
N312 C312 1.39(2) . ?
N312 C311 1.42(3) . ?
N312 C326 1.42(2) . ?
N313 C327 1.38(2) . ?
N313 C313 1.42(2) . ?
N313 C312 1.50(3) . ?
N314 C313 1.36(2) . ?
N314 C314 1.39(2) . ?
N314 C328 1.44(2) . ?
N315 C329 1.37(2) . ?
N315 C342 1.42(2) . ?
N315 C315 1.43(2) . ?
N316 C329 1.38(2) . ?
N316 C330 1.45(2) . ?
N316 C316 1.47(2) . ?
N317 C331 1.42(2) . ?
N317 C330 1.43(2) . ?
N317 C317 1.53(2) . ?
N318 C331 1.38(2) . ?
N318 C332 1.43(2) . ?
N318 C318 1.45(2) . ?
N319 C333 1.32(3) . ?
N319 C319 1.38(2) . ?
N319 C332 1.51(3) . ?
N320 C333 1.32(2) . ?
N320 C320 1.37(3) . ?
N320 C334 1.42(2) . ?
N321 C334 1.39(2) . ?
N321 C335 1.40(3) . ?
N321 C321 1.42(2) . ?
N322 C335 1.33(3) . ?
N322 C322 1.40(2) . ?
N322 C336 1.44(2) . ?
N323 C336 1.41(2) . ?
N323 C337 1.41(2) . ?
N323 C323 1.49(2) . ?
N324 C337 1.38(3) . ?
N324 C324 1.45(2) . ?
N324 C338 1.47(2) . ?
N325 C338 1.34(2) . ?
N325 C339 1.36(3) . ?
N325 C325 1.42(2) . ?
N326 C340 1.40(2) . ?
N326 C339 1.40(2) . ?
N326 C326 1.42(2) . ?
N327 C340 1.360(19) . ?
N327 C341 1.41(2) . ?
N327 C327 1.440(19) . ?
N328 C341 1.35(2) . ?
N328 C342 1.47(2) . ?
N328 C328 1.47(2) . ?
C315 C316 1.56(2) . ?
C317 C318 1.55(3) . ?
C319 C320 1.57(3) . ?
C321 C322 1.55(3) . ?
C323 C324 1.61(2) . ?
C325 C326 1.61(2) . ?
C327 C328 1.55(2) . ?
